data_4134825
loop_
_publ_author_name
'Assefa, Mikiyas K.'
'Wu, Guang'
'Hayton, Trevor W.'

_publ_section_title
;
 Uranyl oxo silylation promoted by silsesquioxane coordination.
;
_journal_name_full 'Journal of the American Chemical Society'
_journal_paper_doi 10.1021/jacs.0c00990
_journal_year 2020
_chemical_formula_moiety 'C0.5 Cl, C92 H155 Li O26 Si14 U'
_chemical_formula_sum 'C92.5 H171 Cl Li O26 Si14 U'
_chemical_formula_weight 2372.96
_space_group_crystal_system triclinic
_space_group_IT_number 2
_space_group_name_Hall '-P 1'
_space_group_name_H-M_alt 'P -1'
_atom_sites_solution_hydrogens geom
_audit_creation_date 2020-03-06
_audit_creation_method
;
Olex2 1.3
(compiled 2019.09.11 svn.r3662 for OlexSys, GUI svn.r5938)
;
_cell_angle_alpha 78.946(4)
_cell_angle_beta 77.534(3)
_cell_angle_gamma 64.451(3)
_cell_formula_units_Z 2
_cell_length_a 14.417(4)
_cell_length_b 15.026(4)
_cell_length_c 30.501(9)
_cell_measurement_reflns_used 9981
_cell_measurement_temperature 110.0
_cell_measurement_theta_max 25.498
_cell_measurement_theta_min 2.3295
_cell_volume 5784(3)
_computing_molecular_graphics 'Olex2 1.3 (Dolomanov et al., 2009)'
_computing_publication_material 'Olex2 1.3 (Dolomanov et al., 2009)'
_computing_structure_refinement 'XL n/a (Sheldrick, 2008)'
_diffrn_ambient_temperature 110.0
_diffrn_measured_fraction_theta_full 0.983
_diffrn_measured_fraction_theta_max 0.942
_diffrn_measurement_device_type 'Bruker Kappa Apex II'
_diffrn_measurement_method 'Omega scan'
_diffrn_radiation_type MoK\a
_diffrn_radiation_wavelength 0.71073
_diffrn_reflns_av_R_equivalents 0.0456
_diffrn_reflns_av_unetI/netI 0.0898
_diffrn_reflns_Laue_measured_fraction_full 0.983
_diffrn_reflns_Laue_measured_fraction_max 0.942
_diffrn_reflns_limit_h_max 16
_diffrn_reflns_limit_h_min -18
_diffrn_reflns_limit_k_max 12
_diffrn_reflns_limit_k_min -18
_diffrn_reflns_limit_l_max 36
_diffrn_reflns_limit_l_min -37
_diffrn_reflns_number 43951
_diffrn_reflns_point_group_measured_fraction_full 0.983
_diffrn_reflns_point_group_measured_fraction_max 0.942
_diffrn_reflns_theta_full 25.242
_diffrn_reflns_theta_max 26.578
_diffrn_reflns_theta_min 0.688
_exptl_absorpt_coefficient_mu 1.637
_exptl_absorpt_correction_T_max 0.7454
_exptl_absorpt_correction_T_min 0.6237
_exptl_absorpt_correction_type multi-scan
_exptl_absorpt_process_details sadabs
_exptl_crystal_colour Colorless
_exptl_crystal_density_diffrn 1.362
_exptl_crystal_description Plate
_exptl_crystal_F_000 2484
_exptl_crystal_size_max 0.15
_exptl_crystal_size_mid 0.15
_exptl_crystal_size_min 0.1
_refine_diff_density_max 3.905
_refine_diff_density_min -2.726
_refine_diff_density_rms 0.184
_refine_ls_extinction_method none
_refine_ls_goodness_of_fit_ref 0.991
_refine_ls_hydrogen_treatment constr
_refine_ls_matrix_type full
_refine_ls_number_parameters 1022
_refine_ls_number_reflns 22790
_refine_ls_number_restraints 6
_refine_ls_restrained_S_all 0.991
_refine_ls_R_factor_all 0.1239
_refine_ls_R_factor_gt 0.0826
_refine_ls_shift/su_max 0.002
_refine_ls_shift/su_mean 0.000
_refine_ls_structure_factor_coef Fsqd
_refine_ls_weighting_details 'w=1/[\s^2^(Fo^2^)+(0.1140P)^2^+81.8972P] where P=(Fo^2^+2Fc^2^)/3'
_refine_ls_weighting_scheme calc
_refine_ls_wR_factor_gt 0.2139
_refine_ls_wR_factor_ref 0.2433
_reflns_Friedel_coverage 0.000
_reflns_number_gt 16378
_reflns_number_total 22790
_reflns_threshold_expression 'I > 2\s(I)'
_cod_data_source_file ja0c00990_si_002.cif
_cod_data_source_block complex_5
_cod_depositor_comments
;
The following automatic conversions were performed:

data item '_exptl_absorpt_correction_type' value 'Multi-scan' was
changed to 'multi-scan' in accordance with the
/home/data/users/saulius/crontab/automatic-downloads/rss-feeds/ACS/lib/dictionaries/cif_core.dic
dictionary named 'cif_core.dic' version 2.4.2 last updated on
2011-04-26.

Automatic conversion script
Id: cif_fix_values 7556 2019-12-06 15:28:31Z antanas 
;
_cod_original_formula_sum 'C92.50 H171 Cl Li O26 Si14 U'
_cod_database_code 4134825
_shelx_shelxl_version_number 2014/7
_shelx_space_group_comment
;
The symmetry employed for this shelxl refinement is uniquely defined
by the following loop, which should always be used as a source of
symmetry information in preference to the above space-group names.
They are only intended as comments.
;
_olex2_refinement_description
;
1. Fixed Uiso
 At 1.2 times of:
  All C(H) groups, All C(H,H) groups
2. Restrained distances
 C93-Cl1
 1.75 with sigma of 0.01
 Cl1-Cl2_$1
 3.1 with sigma of 0.01
 Cl1-Cl2_$1 \\sim Cl1-Cl2B_$1
 with sigma of 0.01
 C93-Cl1 \\sim C93-Cl2_$1 \\sim C93-Cl2B_$1
 with sigma of 0.01
3. Uiso/Uaniso restraints and constraints
Uanis(C43) = Uanis(C44) = Uanis(C45) = Uanis(C46) = Uanis(C47) = Uanis(C48)
Uanis(C85) = Uanis(C86) = Uanis(O25) = Uanis(C87) = Uanis(C88)
Uanis(C89) = Uanis(C90) = Uanis(C91) = Uanis(C92)
Uanis(C7) = Uanis(C8) = Uanis(C9) = Uanis(C10) = Uanis(C11) = Uanis(C12)
Uanis(C7) = Uanis(C31) = Uanis(C32) = Uanis(C33) = Uanis(C34) = Uanis(C35) =
Uanis(C36)
Uanis(C67) = Uanis(C68) = Uanis(C69) = Uanis(C70) = Uanis(C70A) = Uanis(C71) =
Uanis(C71A) = Uanis(C72) = Uanis(C72A)
Uanis(C55) = Uanis(C56) = Uanis(C57) = Uanis(C58) = Uanis(C58A) = Uanis(C59) =
Uanis(C59A) = Uanis(C60) = Uanis(C60A)
Uanis(C61) = Uanis(C62) = Uanis(C63) = Uanis(C64) = Uanis(C64A) = Uanis(C65) =
Uanis(C65A) = Uanis(C66) = Uanis(C66A)
4. Others
 Fixed Sof: Cl2(0.25) C93(0.5) Cl2B(0.25) C58(0.5) H58A(0.5) H58B(0.5)
 C59(0.5) H59A(0.5) H59B(0.5) C60(0.5) H60A(0.5) H60B(0.5) C58A(0.5) H58C(0.5)
 H58D(0.5) C59A(0.5) H59C(0.5) H59D(0.5) C60A(0.5) H60C(0.5) H60D(0.5) C64(0.5)
 H64A(0.5) H64B(0.5) C65(0.5) H65A(0.5) H65B(0.5) C66(0.5) H66A(0.5) H66B(0.5)
 C64A(0.5) H64C(0.5) H64D(0.5) C65A(0.5) H65C(0.5) H65D(0.5) C66A(0.5)
 H66C(0.5) H66D(0.5) C70(0.5) H70A(0.5) H70B(0.5) C71(0.5) H71A(0.5) H71B(0.5)
 C72(0.5) H72A(0.5) H72B(0.5) C70A(0.5) H70C(0.5) H70D(0.5) C71A(0.5) H71C(0.5)
 H71D(0.5) C72A(0.5) H72C(0.5) H72D(0.5) Cl1(0.5)
5.a Ternary CH refined with riding coordinates:
 C1(H1), C7(H7), C13(H13), C19(H19), C25(H25), C31(H31), C37(H37), C43(H43),
 C49(H49), C73(H73), C79(H79)
5.b Secondary CH2 refined with riding coordinates:
 C58(H58A,H58B), C59(H59A,H59B), C60(H60A,H60B), C58A(H58C,H58D), C59A(H59C,
 H59D), C60A(H60C,H60D), C64(H64A,H64B), C65(H65A,H65B), C66(H66A,H66B),
 C64A(H64C,H64D), C65A(H65C,H65D), C66A(H66C,H66D), C70(H70A,H70B), C71(H71A,
 H71B), C72(H72A,H72B), C70A(H70C,H70D), C71A(H71C,H71D), C72A(H72C,H72D),
 C2(H2A,H2B), C3(H3A,H3B), C4(H4A,H4B), C5(H5A,H5B), C6(H6A,H6B), C8(H8A,H8B),
 C9(H9A,H9B), C10(H10A,H10B), C11(H11A,H11B), C12(H12A,H12B), C14(H14A,H14B),
 C15(H15A,H15B), C16(H16A,H16B), C17(H17A,H17B), C18(H18A,H18B), C20(H20A,H20B),
  C21(H21A,H21B), C22(H22A,H22B), C23(H23A,H23B), C24(H24A,H24B), C26(H26A,
 H26B), C27(H27A,H27B), C28(H28A,H28B), C29(H29A,H29B), C30(H30A,H30B),
 C32(H32A,H32B), C33(H33A,H33B), C34(H34A,H34B), C35(H35A,H35B), C36(H36A,H36B),
  C38(H38A,H38B), C39(H39A,H39B), C40(H40A,H40B), C41(H41A,H41B), C42(H42A,
 H42B), C44(H44A,H44B), C45(H45A,H45B), C46(H46A,H46B), C47(H47A,H47B),
 C48(H48A,H48B), C50(H50A,H50B), C51(H51A,H51B), C52(H52A,H52B), C53(H53A,H53B),
  C54(H54A,H54B), C74(H74A,H74B), C75(H75A,H75B), C76(H76A,H76B), C77(H77A,
 H77B), C78(H78A,H78B), C80(H80A,H80B), C81(H81A,H81B), C82(H82A,H82B),
 C83(H83A,H83B), C84(H84A,H84B), C85(H85A,H85B), C86(H86A,H86B), C87(H87A,H87B),
  C88(H88A,H88B), C89(H89A,H89B), C90(H90A,H90B), C91(H91A,H91B), C92(H92A,H92B)
;
_smtbx_masks_void_probe_radius 0.2
_smtbx_masks_void_truncation_radius 0.2
_olex2_submission_special_instructions 'No special instructions were received'

loop_
_space_group_symop_operation_xyz
'x, y, z'
'-x, -y, -z'

loop_
_atom_site_label
_atom_site_type_symbol
_atom_site_fract_x
_atom_site_fract_y
_atom_site_fract_z
_atom_site_U_iso_or_equiv
_atom_site_adp_type
_atom_site_occupancy
_atom_site_site_symmetry_order
_atom_site_calc_flag
_atom_site_refinement_flags_posn
_atom_site_refinement_flags_adp
_atom_site_refinement_flags_occupancy
_atom_site_disorder_assembly
_atom_site_disorder_group
Cl2 Cl 0.025(3) 0.426(2) 0.4996(17) 0.23(2) Uiso 0.25 1 d . . P A 1
C93 C 0.050(2) 0.448(2) 0.5078(9) 0.072(10) Uiso 0.5 1 d D . P A 1
Cl2B Cl 0.0747(14) 0.4652(17) 0.4964(10) 0.106(8) Uiso 0.25 1 d . . P A 2
C58 C 1.244(2) 0.484(3) 0.3308(11) 0.081(2) Uani 0.5 1 d . . P B 3
H58A H 1.2324 0.4227 0.3380 0.097 Uiso 0.5 1 calc R U P B 3
H58B H 1.3203 0.4650 0.3256 0.097 Uiso 0.5 1 calc R U P B 3
C59 C 1.204(2) 0.537(3) 0.2884(11) 0.081(2) Uani 0.5 1 d . . P B 3
H59A H 1.2317 0.4914 0.2649 0.097 Uiso 0.5 1 calc R U P B 3
H59B H 1.2257 0.5927 0.2776 0.097 Uiso 0.5 1 calc R U P B 3
C60 C 1.085(2) 0.578(3) 0.2966(11) 0.081(2) Uani 0.5 1 d . . P B 3
H60A H 1.0587 0.6222 0.2694 0.097 Uiso 0.5 1 calc R U P B 3
H60B H 1.0647 0.5215 0.2999 0.097 Uiso 0.5 1 calc R U P B 3
C58A C 1.242(2) 0.588(3) 0.3350(11) 0.081(2) Uani 0.5 1 d . . P B 4
H58C H 1.3157 0.5445 0.3263 0.097 Uiso 0.5 1 calc R U P B 4
H58D H 1.2404 0.6432 0.3487 0.097 Uiso 0.5 1 calc R U P B 4
C59A C 1.195(2) 0.634(3) 0.2909(11) 0.081(2) Uani 0.5 1 d . . P B 4
H59C H 1.2102 0.5818 0.2716 0.097 Uiso 0.5 1 calc R U P B 4
H59D H 1.2230 0.6822 0.2737 0.097 Uiso 0.5 1 calc R U P B 4
C60A C 1.071(2) 0.688(3) 0.3082(11) 0.081(2) Uani 0.5 1 d . . P B 4
H60C H 1.0585 0.7451 0.3240 0.097 Uiso 0.5 1 calc R U P B 4
H60D H 1.0345 0.7148 0.2816 0.097 Uiso 0.5 1 calc R U P B 4
C64 C 0.784(2) 1.062(2) 0.4747(10) 0.0603(17) Uani 0.5 1 d . . P C 5
H64A H 0.8071 1.0894 0.4954 0.072 Uiso 0.5 1 calc R U P C 5
H64B H 0.7506 1.1171 0.4519 0.072 Uiso 0.5 1 calc R U P C 5
C65 C 0.880(2) 0.982(2) 0.4507(10) 0.0603(17) Uani 0.5 1 d . . P C 5
H65A H 0.9196 0.9323 0.4735 0.072 Uiso 0.5 1 calc R U P C 5
H65B H 0.9250 1.0132 0.4315 0.072 Uiso 0.5 1 calc R U P C 5
C66 C 0.847(2) 0.932(2) 0.4215(10) 0.0603(17) Uani 0.5 1 d . . P C 5
H66A H 0.8202 0.9793 0.3952 0.072 Uiso 0.5 1 calc R U P C 5
H66B H 0.9095 0.8749 0.4098 0.072 Uiso 0.5 1 calc R U P C 5
C64A C 0.809(2) 0.990(2) 0.5108(10) 0.0603(17) Uani 0.5 1 d . . P C 6
H64C H 0.8049 0.9526 0.5411 0.072 Uiso 0.5 1 calc R U P C 6
H64D H 0.8261 1.0452 0.5137 0.072 Uiso 0.5 1 calc R U P C 6
C65A C 0.897(2) 0.922(2) 0.4806(10) 0.0603(17) Uani 0.5 1 d . . P C 6
H65C H 0.9562 0.8822 0.4975 0.072 Uiso 0.5 1 calc R U P C 6
H65D H 0.9207 0.9620 0.4546 0.072 Uiso 0.5 1 calc R U P C 6
C66A C 0.864(2) 0.854(2) 0.4636(10) 0.0603(17) Uani 0.5 1 d . . P C 6
H66C H 0.9222 0.8144 0.4416 0.072 Uiso 0.5 1 calc R U P C 6
H66D H 0.8530 0.8062 0.4894 0.072 Uiso 0.5 1 calc R U P C 6
C70 C 0.917(3) 0.190(2) 0.4150(11) 0.080(2) Uani 0.5 1 d . . P D 7
H70A H 0.9582 0.1202 0.4260 0.095 Uiso 0.5 1 calc R U P D 7
H70B H 0.8659 0.1889 0.3979 0.095 Uiso 0.5 1 calc R U P D 7
C71 C 0.857(3) 0.244(2) 0.4553(11) 0.080(2) Uani 0.5 1 d . . P D 7
H71A H 0.9052 0.2393 0.4751 0.095 Uiso 0.5 1 calc R U P D 7
H71B H 0.8091 0.2140 0.4729 0.095 Uiso 0.5 1 calc R U P D 7
C72 C 0.794(3) 0.354(2) 0.4397(11) 0.080(2) Uani 0.5 1 d . . P D 7
H72A H 0.7374 0.3586 0.4244 0.095 Uiso 0.5 1 calc R U P D 7
H72B H 0.7610 0.3908 0.4664 0.095 Uiso 0.5 1 calc R U P D 7
C70A C 1.017(3) 0.197(2) 0.4265(11) 0.080(2) Uani 0.5 1 d . . P D 8
H70C H 1.0852 0.2027 0.4194 0.095 Uiso 0.5 1 calc R U P D 8
H70D H 1.0310 0.1270 0.4371 0.095 Uiso 0.5 1 calc R U P D 8
C71A C 0.951(3) 0.260(2) 0.4658(11) 0.080(2) Uani 0.5 1 d . . P D 8
H71C H 0.9946 0.2463 0.4895 0.095 Uiso 0.5 1 calc R U P D 8
H71D H 0.8926 0.2410 0.4793 0.095 Uiso 0.5 1 calc R U P D 8
C72A C 0.909(3) 0.373(2) 0.4476(11) 0.080(2) Uani 0.5 1 d . . P D 8
H72C H 0.8639 0.4119 0.4725 0.095 Uiso 0.5 1 calc R U P D 8
H72D H 0.9687 0.3921 0.4373 0.095 Uiso 0.5 1 calc R U P D 8
C1 C 0.9200(8) 0.9791(7) 0.1533(3) 0.032(2) Uani 1 1 d . . . . .
H1 H 0.9705 0.9525 0.1753 0.038 Uiso 1 1 calc R U . . .
C2 C 0.8456(9) 1.0870(7) 0.1623(4) 0.036(2) Uani 1 1 d . . . . .
H2A H 0.7909 1.1123 0.1427 0.043 Uiso 1 1 calc R U . . .
H2B H 0.8111 1.0868 0.1941 0.043 Uiso 1 1 calc R U . . .
C3 C 0.8999(12) 1.1575(10) 0.1537(4) 0.058(4) Uani 1 1 d . . . . .
H3A H 0.8479 1.2255 0.1589 0.070 Uiso 1 1 calc R U . . .
H3B H 0.9504 1.1364 0.1750 0.070 Uiso 1 1 calc R U . . .
C4 C 0.9555(12) 1.1572(10) 0.1059(5) 0.063(4) Uani 1 1 d . . . . .
H4A H 0.9922 1.2016 0.1009 0.076 Uiso 1 1 calc R U . . .
H4B H 0.9041 1.1830 0.0847 0.076 Uiso 1 1 calc R U . . .
C5 C 1.0346(11) 1.0516(10) 0.0961(5) 0.058(3) Uani 1 1 d . . . . .
H5A H 1.0678 1.0534 0.0642 0.070 Uiso 1 1 calc R U . . .
H5B H 1.0897 1.0284 0.1154 0.070 Uiso 1 1 calc R U . . .
C6 C 0.9825(9) 0.9782(8) 0.1053(4) 0.041(3) Uani 1 1 d . . . . .
H6A H 1.0367 0.9104 0.1015 0.049 Uiso 1 1 calc R U . . .
H6B H 0.9354 0.9955 0.0828 0.049 Uiso 1 1 calc R U . . .
C7 C 0.4379(10) 0.8570(11) 0.1806(5) 0.0590(10) Uani 1 1 d . . . . .
H7 H 0.4349 0.7968 0.2005 0.071 Uiso 1 1 calc R U . . .
C8 C 0.3818(10) 0.8685(11) 0.1442(5) 0.0590(10) Uani 1 1 d . . . . .
H8A H 0.4178 0.8088 0.1279 0.071 Uiso 1 1 calc R U . . .
H8B H 0.3833 0.9263 0.1226 0.071 Uiso 1 1 calc R U . . .
C9 C 0.2645(10) 0.8839(11) 0.1615(5) 0.0590(10) Uani 1 1 d . . . . .
H9A H 0.2280 0.8977 0.1353 0.071 Uiso 1 1 calc R U . . .
H9B H 0.2621 0.8227 0.1797 0.071 Uiso 1 1 calc R U . . .
C10 C 0.2098(10) 0.9718(11) 0.1904(5) 0.0590(10) Uani 1 1 d . . . . .
H10A H 0.2077 1.0337 0.1714 0.071 Uiso 1 1 calc R U . . .
H10B H 0.1372 0.9799 0.2019 0.071 Uiso 1 1 calc R U . . .
C11 C 0.2619(10) 0.9562(11) 0.2271(5) 0.0590(10) Uani 1 1 d . . . . .
H11A H 0.2601 0.8966 0.2471 0.071 Uiso 1 1 calc R U . . .
H11B H 0.2252 1.0138 0.2448 0.071 Uiso 1 1 calc R U . . .
C12 C 0.3815(10) 0.9416(11) 0.2109(5) 0.0590(10) Uani 1 1 d . . . . .
H12A H 0.3838 1.0039 0.1939 0.071 Uiso 1 1 calc R U . . .
H12B H 0.4168 0.9258 0.2376 0.071 Uiso 1 1 calc R U . . .
C13 C 0.9596(8) 0.4507(7) 0.2168(3) 0.031(2) Uani 1 1 d . . . . .
H13 H 0.9211 0.4559 0.2483 0.038 Uiso 1 1 calc R U . . .
C14 C 0.9634(10) 0.3574(8) 0.2013(4) 0.046(3) Uani 1 1 d . . . . .
H14A H 1.0015 0.3495 0.1701 0.055 Uiso 1 1 calc R U . . .
H14B H 0.8918 0.3651 0.2010 0.055 Uiso 1 1 calc R U . . .
C15 C 1.0178(11) 0.2639(8) 0.2332(5) 0.057(3) Uani 1 1 d . . . . .
H15A H 0.9765 0.2696 0.2638 0.069 Uiso 1 1 calc R U . . .
H15B H 1.0214 0.2046 0.2221 0.069 Uiso 1 1 calc R U . . .
C16 C 1.1264(14) 0.2511(10) 0.2358(7) 0.091(6) Uani 1 1 d . . . . .
H16A H 1.1699 0.2384 0.2058 0.109 Uiso 1 1 calc R U . . .
H16B H 1.1578 0.1929 0.2577 0.109 Uiso 1 1 calc R U . . .
C17 C 1.1247(13) 0.3432(11) 0.2504(7) 0.088(6) Uani 1 1 d . . . . .
H17A H 1.1969 0.3341 0.2504 0.106 Uiso 1 1 calc R U . . .
H17B H 1.0870 0.3520 0.2815 0.106 Uiso 1 1 calc R U . . .
C18 C 1.0722(10) 0.4363(10) 0.2188(5) 0.058(4) Uani 1 1 d . . . . .
H18A H 1.1130 0.4301 0.1881 0.070 Uiso 1 1 calc R U . . .
H18B H 1.0701 0.4951 0.2298 0.070 Uiso 1 1 calc R U . . .
C19 C 0.6803(8) 0.5518(7) 0.0995(3) 0.028(2) Uani 1 1 d . . . . .
H19 H 0.6220 0.5471 0.1231 0.034 Uiso 1 1 calc R U . . .
C20 C 0.6325(9) 0.6052(8) 0.0567(4) 0.041(3) Uani 1 1 d . . . . .
H20A H 0.6875 0.6126 0.0324 0.049 Uiso 1 1 calc R U . . .
H20B H 0.5799 0.6725 0.0626 0.049 Uiso 1 1 calc R U . . .
C21 C 0.5808(10) 0.5490(9) 0.0405(4) 0.049(3) Uani 1 1 d . . . . .
H21A H 0.5195 0.5496 0.0629 0.059 Uiso 1 1 calc R U . . .
H21B H 0.5562 0.5832 0.0114 0.059 Uiso 1 1 calc R U . . .
C22 C 0.6549(12) 0.4435(10) 0.0345(5) 0.064(4) Uani 1 1 d . . . . .
H22A H 0.7114 0.4425 0.0092 0.077 Uiso 1 1 calc R U . . .
H22B H 0.6177 0.4078 0.0268 0.077 Uiso 1 1 calc R U . . .
C23 C 0.7007(13) 0.3919(9) 0.0771(6) 0.072(5) Uani 1 1 d . . . . .
H23A H 0.7509 0.3234 0.0719 0.087 Uiso 1 1 calc R U . . .
H23B H 0.6445 0.3878 0.1015 0.087 Uiso 1 1 calc R U . . .
C24 C 0.7566(11) 0.4457(8) 0.0926(5) 0.054(3) Uani 1 1 d . . . . .
H24A H 0.7831 0.4105 0.1212 0.065 Uiso 1 1 calc R U . . .
H24B H 0.8164 0.4458 0.0694 0.065 Uiso 1 1 calc R U . . .
C25 C 0.6379(8) 1.0613(7) 0.0600(3) 0.031(2) Uani 1 1 d . . . . .
H25 H 0.5920 1.1125 0.0809 0.038 Uiso 1 1 calc R U . . .
C26 C 0.7251(10) 1.0918(9) 0.0340(4) 0.051(3) Uani 1 1 d . . . . .
H26A H 0.7760 1.0381 0.0158 0.061 Uiso 1 1 calc R U . . .
H26B H 0.7617 1.1006 0.0557 0.061 Uiso 1 1 calc R U . . .
C27 C 0.6829(11) 1.1891(10) 0.0023(5) 0.061(4) Uani 1 1 d . . . . .
H27A H 0.6358 1.2441 0.0205 0.073 Uiso 1 1 calc R U . . .
H27B H 0.7414 1.2055 -0.0146 0.073 Uiso 1 1 calc R U . . .
C28 C 0.6244(11) 1.1784(10) -0.0306(4) 0.057(3) Uani 1 1 d . . . . .
H28A H 0.6720 1.1250 -0.0495 0.069 Uiso 1 1 calc R U . . .
H28B H 0.5978 1.2411 -0.0507 0.069 Uiso 1 1 calc R U . . .
C29 C 0.5328(10) 1.1531(8) -0.0046(4) 0.047(3) Uani 1 1 d . . . . .
H29A H 0.4834 1.2084 0.0130 0.057 Uiso 1 1 calc R U . . .
H29B H 0.4955 1.1455 -0.0264 0.057 Uiso 1 1 calc R U . . .
C30 C 0.5704(9) 1.0578(8) 0.0273(4) 0.039(2) Uani 1 1 d . . . . .
H30A H 0.6119 1.0011 0.0094 0.047 Uiso 1 1 calc R U . . .
H30B H 0.5095 1.0468 0.0453 0.047 Uiso 1 1 calc R U . . .
C31 C 1.1369(10) 0.6651(11) 0.1102(5) 0.0590(10) Uani 1 1 d . . . . .
H31 H 1.1516 0.7155 0.0866 0.071 Uiso 1 1 calc R U . . .
C32 C 1.2020(10) 0.5631(11) 0.0941(5) 0.0590(10) Uani 1 1 d . . . . .
H32A H 1.1859 0.5637 0.0641 0.071 Uiso 1 1 calc R U . . .
H32B H 1.1814 0.5136 0.1152 0.071 Uiso 1 1 calc R U . . .
C33 C 1.3195(10) 0.5300(11) 0.0906(5) 0.0590(10) Uani 1 1 d . . . . .
H33A H 1.3564 0.4610 0.0827 0.071 Uiso 1 1 calc R U . . .
H33B H 1.3431 0.5735 0.0666 0.071 Uiso 1 1 calc R U . . .
C34 C 1.3437(10) 0.5361(11) 0.1357(5) 0.0590(10) Uani 1 1 d . . . . .
H34A H 1.3245 0.4886 0.1590 0.071 Uiso 1 1 calc R U . . .
H34B H 1.4194 0.5163 0.1334 0.071 Uiso 1 1 calc R U . . .
C35 C 1.2868(10) 0.6384(11) 0.1505(5) 0.0590(10) Uani 1 1 d . . . . .
H35A H 1.3084 0.6857 0.1282 0.071 Uiso 1 1 calc R U . . .
H35B H 1.3047 0.6385 0.1800 0.071 Uiso 1 1 calc R U . . .
C36 C 1.1686(10) 0.6713(11) 0.1547(5) 0.0590(10) Uani 1 1 d . . . . .
H36A H 1.1326 0.7405 0.1623 0.071 Uiso 1 1 calc R U . . .
H36B H 1.1461 0.6286 0.1795 0.071 Uiso 1 1 calc R U . . .
C37 C 0.8676(8) 0.7351(7) -0.0103(3) 0.030(2) Uani 1 1 d . . . . .
H37 H 0.9146 0.7684 -0.0261 0.036 Uiso 1 1 calc R U . . .
C38 C 0.9212(9) 0.6270(8) -0.0196(3) 0.038(2) Uani 1 1 d . . . . .
H38A H 0.8817 0.5900 -0.0005 0.046 Uiso 1 1 calc R U . . .
H38B H 0.9918 0.5978 -0.0111 0.046 Uiso 1 1 calc R U . . .
C39 C 0.9301(10) 0.6146(9) -0.0691(4) 0.048(3) Uani 1 1 d . . . . .
H39A H 0.9585 0.5431 -0.0727 0.057 Uiso 1 1 calc R U . . .
H39B H 0.9787 0.6422 -0.0880 0.057 Uiso 1 1 calc R U . . .
C40 C 0.8214(10) 0.6689(10) -0.0855(4) 0.051(3) Uani 1 1 d . . . . .
H40A H 0.8294 0.6622 -0.1179 0.061 Uiso 1 1 calc R U . . .
H40B H 0.7746 0.6374 -0.0683 0.061 Uiso 1 1 calc R U . . .
C41 C 0.7743(11) 0.7760(9) -0.0788(4) 0.051(3) Uani 1 1 d . . . . .
H41A H 0.7046 0.8082 -0.0883 0.061 Uiso 1 1 calc R U . . .
H41B H 0.8181 0.8088 -0.0980 0.061 Uiso 1 1 calc R U . . .
C42 C 0.7647(10) 0.7893(9) -0.0293(3) 0.043(3) Uani 1 1 d . . . . .
H42A H 0.7134 0.7644 -0.0109 0.051 Uiso 1 1 calc R U . . .
H42B H 0.7377 0.8610 -0.0264 0.051 Uiso 1 1 calc R U . . .
C43 C 0.4801(16) 1.0505(13) 0.3465(7) 0.104(3) Uani 1 1 d . . . . .
H43 H 0.5174 1.0953 0.3403 0.125 Uiso 1 1 calc R U . . .
C44 C 0.4083(15) 1.0826(13) 0.3124(7) 0.104(3) Uani 1 1 d . . . . .
H44A H 0.3712 1.0385 0.3172 0.125 Uiso 1 1 calc R U . . .
H44B H 0.4488 1.0777 0.2816 0.125 Uiso 1 1 calc R U . . .
C45 C 0.3270(15) 1.1935(13) 0.3170(7) 0.104(3) Uani 1 1 d . . . . .
H45A H 0.3638 1.2378 0.3123 0.125 Uiso 1 1 calc R U . . .
H45B H 0.2803 1.2158 0.2940 0.125 Uiso 1 1 calc R U . . .
C46 C 0.2669(15) 1.1978(14) 0.3620(7) 0.104(3) Uani 1 1 d . . . . .
H46A H 0.2119 1.2657 0.3642 0.125 Uiso 1 1 calc R U . . .
H46B H 0.2322 1.1518 0.3664 0.125 Uiso 1 1 calc R U . . .
C47 C 0.3263(15) 1.1732(13) 0.3969(7) 0.104(3) Uani 1 1 d . . . . .
H47A H 0.2812 1.1763 0.4266 0.125 Uiso 1 1 calc R U . . .
H47B H 0.3581 1.2210 0.3941 0.125 Uiso 1 1 calc R U . . .
C48 C 0.4124(15) 1.0667(13) 0.3935(7) 0.104(3) Uani 1 1 d . . . . .
H48A H 0.4582 1.0520 0.4163 0.125 Uiso 1 1 calc R U . . .
H48B H 0.3794 1.0189 0.4012 0.125 Uiso 1 1 calc R U . . .
C49 C 0.5876(9) 0.5322(8) 0.2954(3) 0.038(2) Uani 1 1 d . . . . .
H49 H 0.5420 0.5040 0.3174 0.045 Uiso 1 1 calc R U . . .
C50 C 0.5276(16) 0.5953(11) 0.2583(5) 0.079(5) Uani 1 1 d . . . . .
H50A H 0.5680 0.6298 0.2378 0.095 Uiso 1 1 calc R U . . .
H50B H 0.4614 0.6463 0.2714 0.095 Uiso 1 1 calc R U . . .
C51 C 0.5041(17) 0.5320(12) 0.2309(6) 0.096(7) Uani 1 1 d . . . . .
H51A H 0.4548 0.5057 0.2502 0.115 Uiso 1 1 calc R U . . .
H51B H 0.4713 0.5743 0.2046 0.115 Uiso 1 1 calc R U . . .
C52 C 0.6053(18) 0.4453(12) 0.2145(5) 0.094(7) Uani 1 1 d . . . . .
H52A H 0.5889 0.4046 0.1979 0.112 Uiso 1 1 calc R U . . .
H52B H 0.6521 0.4720 0.1933 0.112 Uiso 1 1 calc R U . . .
C53 C 0.6586(14) 0.3824(11) 0.2526(5) 0.073(4) Uani 1 1 d . . . . .
H53A H 0.7238 0.3279 0.2412 0.088 Uiso 1 1 calc R U . . .
H53B H 0.6136 0.3527 0.2732 0.088 Uiso 1 1 calc R U . . .
C54 C 0.6832(11) 0.4472(10) 0.2784(5) 0.059(3) Uani 1 1 d . . . . .
H54A H 0.7182 0.4054 0.3043 0.070 Uiso 1 1 calc R U . . .
H54B H 0.7316 0.4731 0.2580 0.070 Uiso 1 1 calc R U . . .
C55 C 1.0325(12) 0.6315(14) 0.3349(6) 0.081(2) Uani 1 1 d . . . . .
C56 C 1.0830(12) 0.5777(14) 0.3772(6) 0.081(2) Uani 1 1 d . . . . .
C57 C 1.2023(12) 0.5361(14) 0.3674(6) 0.081(2) Uani 1 1 d . . . . .
C61 C 0.7746(11) 0.8985(11) 0.4430(5) 0.0603(17) Uani 1 1 d . . . . .
C62 C 0.6797(11) 0.9741(11) 0.4718(5) 0.0603(17) Uani 1 1 d . . . . .
C63 C 0.7145(11) 1.0285(11) 0.4983(5) 0.0603(17) Uani 1 1 d . . . . .
C67 C 0.8527(14) 0.3954(11) 0.4113(6) 0.080(2) Uani 1 1 d . . . . .
C68 C 0.9174(14) 0.3350(11) 0.3720(6) 0.080(2) Uani 1 1 d . . . . .
C69 C 0.9759(14) 0.2223(11) 0.3882(6) 0.080(2) Uani 1 1 d . . . . .
C73 C 0.3302(9) 0.8239(11) 0.3957(4) 0.055(3) Uani 1 1 d . . . . .
H73 H 0.3052 0.8751 0.4170 0.066 Uiso 1 1 calc R U . . .
C74 C 0.2903(12) 0.8767(15) 0.3508(6) 0.089(6) Uani 1 1 d . . . . .
H74A H 0.3157 0.8277 0.3287 0.107 Uiso 1 1 calc R U . . .
H74B H 0.3189 0.9272 0.3385 0.107 Uiso 1 1 calc R U . . .
C75 C 0.1691(13) 0.9283(18) 0.3565(7) 0.109(8) Uani 1 1 d . . . . .
H75A H 0.1423 0.9789 0.3778 0.131 Uiso 1 1 calc R U . . .
H75B H 0.1458 0.9611 0.3271 0.131 Uiso 1 1 calc R U . . .
C76 C 0.1302(14) 0.847(2) 0.3748(7) 0.112(8) Uani 1 1 d . . . . .
H76A H 0.0534 0.8762 0.3778 0.134 Uiso 1 1 calc R U . . .
H76B H 0.1579 0.7971 0.3530 0.134 Uiso 1 1 calc R U . . .
C77 C 0.1618(14) 0.797(2) 0.4191(7) 0.123(9) Uani 1 1 d . . . . .
H77A H 0.1350 0.7450 0.4297 0.147 Uiso 1 1 calc R U . . .
H77B H 0.1309 0.8462 0.4414 0.147 Uiso 1 1 calc R U . . .
C78 C 0.2846(12) 0.7490(14) 0.4161(6) 0.082(5) Uani 1 1 d . . . . .
H78A H 0.3033 0.7222 0.4467 0.099 Uiso 1 1 calc R U . . .
H78B H 0.3146 0.6931 0.3974 0.099 Uiso 1 1 calc R U . . .
C79 C 0.5902(9) 0.6555(8) 0.5187(3) 0.039(2) Uani 1 1 d . . . . .
H79 H 0.6553 0.6239 0.5327 0.046 Uiso 1 1 calc R U . . .
C80 C 0.5196(14) 0.7474(11) 0.5409(5) 0.071(4) Uani 1 1 d . . . . .
H80A H 0.4591 0.7850 0.5246 0.086 Uiso 1 1 calc R U . . .
H80B H 0.5573 0.7900 0.5387 0.086 Uiso 1 1 calc R U . . .
C81 C 0.4801(18) 0.7227(13) 0.5917(5) 0.107(8) Uani 1 1 d . . . . .
H81A H 0.5399 0.6907 0.6086 0.128 Uiso 1 1 calc R U . . .
H81B H 0.4316 0.7850 0.6047 0.128 Uiso 1 1 calc R U . . .
C82 C 0.4272(15) 0.6565(15) 0.5967(6) 0.100(7) Uani 1 1 d . . . . .
H82A H 0.3662 0.6887 0.5805 0.120 Uiso 1 1 calc R U . . .
H82B H 0.4024 0.6423 0.6291 0.120 Uiso 1 1 calc R U . . .
C83 C 0.5032(14) 0.5594(13) 0.5772(5) 0.075(5) Uani 1 1 d . . . . .
H83A H 0.4682 0.5139 0.5808 0.090 Uiso 1 1 calc R U . . .
H83B H 0.5634 0.5266 0.5939 0.090 Uiso 1 1 calc R U . . .
C84 C 0.5412(14) 0.5815(11) 0.5267(4) 0.068(4) Uani 1 1 d . . . . .
H84A H 0.5928 0.5189 0.5149 0.081 Uiso 1 1 calc R U . . .
H84B H 0.4816 0.6080 0.5098 0.081 Uiso 1 1 calc R U . . .
C85 C 0.8787(13) 0.9690(12) 0.2899(6) 0.0732(17) Uani 1 1 d . . . . .
H85A H 0.9184 0.9358 0.2625 0.088 Uiso 1 1 calc R U . . .
H85B H 0.8813 0.9182 0.3161 0.088 Uiso 1 1 calc R U . . .
C86 C 0.9203(13) 1.0434(12) 0.2984(6) 0.0732(17) Uani 1 1 d . . . . .
H86A H 0.9702 1.0111 0.3203 0.088 Uiso 1 1 calc R U . . .
H86B H 0.9568 1.0647 0.2698 0.088 Uiso 1 1 calc R U . . .
C87 C 0.8341(13) 1.1278(12) 0.3159(6) 0.0732(17) Uani 1 1 d . . . . .
H87A H 0.8344 1.1903 0.2983 0.088 Uiso 1 1 calc R U . . .
H87B H 0.8357 1.1296 0.3480 0.088 Uiso 1 1 calc R U . . .
C88 C 0.7390(13) 1.1125(12) 0.3109(6) 0.0732(17) Uani 1 1 d . . . . .
H88A H 0.7044 1.0954 0.3410 0.088 Uiso 1 1 calc R U . . .
H88B H 0.6887 1.1742 0.2965 0.088 Uiso 1 1 calc R U . . .
C89 C 0.5651(16) 1.2134(11) 0.2222(8) 0.106(4) Uani 1 1 d . . . . .
H89A H 0.6262 1.2305 0.2159 0.127 Uiso 1 1 calc R U . . .
H89B H 0.5265 1.2329 0.2523 0.127 Uiso 1 1 calc R U . . .
C90 C 0.4972(16) 1.2655(12) 0.1870(8) 0.106(4) Uani 1 1 d . . . . .
H90A H 0.5379 1.2787 0.1579 0.127 Uiso 1 1 calc R U . . .
H90B H 0.4419 1.3292 0.1963 0.127 Uiso 1 1 calc R U . . .
C91 C 0.4509(16) 1.1935(11) 0.1832(8) 0.106(4) Uani 1 1 d . . . . .
H91A H 0.3877 1.2016 0.2056 0.127 Uiso 1 1 calc R U . . .
H91B H 0.4350 1.2002 0.1525 0.127 Uiso 1 1 calc R U . . .
C92 C 0.5421(16) 1.0960(12) 0.1939(8) 0.106(4) Uani 1 1 d . . . . .
H92A H 0.5160 1.0451 0.2092 0.127 Uiso 1 1 calc R U . . .
H92B H 0.5877 1.0722 0.1655 0.127 Uiso 1 1 calc R U . . .
Cl1 Cl 0.1377(10) 0.3736(9) 0.4676(4) 0.123(4) Uiso 0.5 1 d D . P . .
Li1 Li 0.6975(13) 0.9934(11) 0.2509(6) 0.031(4) Uani 1 1 d . . . . .
O1 O 0.7940(5) 0.8846(4) 0.2138(2) 0.0268(14) Uani 1 1 d . . . . .
O2 O 0.6388(5) 0.9030(5) 0.2912(2) 0.0309(15) Uani 1 1 d . . . . .
O3 O 0.8357(5) 0.6578(5) 0.2140(2) 0.0295(15) Uani 1 1 d . . . . .
O4 O 0.6627(6) 0.6847(5) 0.2922(2) 0.0349(16) Uani 1 1 d . . . . .
O5 O 0.6298(5) 0.8221(5) 0.2070(2) 0.0297(15) Uani 1 1 d . . . . .
O6 O 0.8405(5) 0.7276(5) 0.3010(2) 0.0320(15) Uani 1 1 d . . . . .
O7 O 0.6343(5) 0.7193(4) 0.1436(2) 0.0268(14) Uani 1 1 d . . . . .
O8 O 0.6007(6) 0.9090(5) 0.1235(2) 0.0362(16) Uani 1 1 d . . . . .
O9 O 0.7596(5) 0.9484(4) 0.1291(2) 0.0281(14) Uani 1 1 d . . . . .
O10 O 0.9277(5) 0.7899(5) 0.1456(2) 0.0280(14) Uani 1 1 d . . . . .
O11 O 0.7685(6) 0.8575(5) 0.0612(2) 0.0326(15) Uani 1 1 d . . . . .
O12 O 0.7968(5) 0.6704(4) 0.0791(2) 0.0257(13) Uani 1 1 d . . . . .
O13 O 0.8078(5) 0.5610(5) 0.1581(2) 0.0300(15) Uani 1 1 d . . . . .
O14 O 0.9747(5) 0.5986(5) 0.1440(2) 0.0288(14) Uani 1 1 d . . . . .
O15 O 0.9574(5) 0.7194(5) 0.0683(2) 0.0312(15) Uani 1 1 d . . . . .
O16 O 0.5202(5) 0.8479(5) 0.3588(2) 0.0341(16) Uani 1 1 d . . . . .
O17 O 0.5160(6) 0.6728(5) 0.3593(2) 0.0384(17) Uani 1 1 d . . . . .
O18 O 0.7060(5) 0.5343(5) 0.3575(2) 0.0338(16) Uani 1 1 d . . . . .
O19 O 0.8397(6) 0.7496(6) 0.3854(2) 0.0370(16) Uani 1 1 d . . . . .
O20 O 0.8608(6) 0.5776(5) 0.3653(2) 0.0389(17) Uani 1 1 d . . . . .
O21 O 0.7110(6) 0.5887(6) 0.4343(2) 0.0427(18) Uani 1 1 d . . . . .
O22 O 0.6767(7) 0.7670(6) 0.4488(2) 0.047(2) Uani 1 1 d . . . . .
O23 O 0.5211(6) 0.7317(6) 0.4349(2) 0.0420(18) Uani 1 1 d . . . . .
O24 O 0.6602(6) 0.9017(5) 0.3774(2) 0.0384(17) Uani 1 1 d . . . . .
O25 O 0.7725(8) 1.0341(8) 0.2837(4) 0.0732(17) Uani 1 1 d . . . . .
O26 O 0.5976(7) 1.1099(6) 0.2213(3) 0.059(2) Uani 1 1 d . . . . .
Si1 Si 0.8495(2) 0.89706(18) 0.16181(8) 0.0241(5) Uani 1 1 d . . . . .
Si2 Si 0.5799(2) 0.82653(19) 0.16332(9) 0.0270(5) Uani 1 1 d . . . . .
Si3 Si 0.8928(2) 0.57003(18) 0.18265(8) 0.0237(5) Uani 1 1 d . . . . .
Si4 Si 0.7318(2) 0.62778(17) 0.12081(8) 0.0228(5) Uani 1 1 d . . . . .
Si5 Si 0.6927(2) 0.94023(18) 0.09483(9) 0.0267(6) Uani 1 1 d . . . . .
Si6 Si 0.9962(2) 0.69515(18) 0.11711(9) 0.0249(5) Uani 1 1 d . . . . .
Si7 Si 0.8478(2) 0.74601(18) 0.05087(8) 0.0246(5) Uani 1 1 d . . . . .
Si8 Si 0.5784(2) 0.92259(19) 0.34264(9) 0.0302(6) Uani 1 1 d . . . . .
Si9 Si 0.6193(2) 0.6088(2) 0.32633(9) 0.0279(6) Uani 1 1 d . . . . .
Si10 Si 0.8885(2) 0.6737(2) 0.34608(9) 0.0326(6) Uani 1 1 d . . . . .
Si11 Si 0.7358(2) 0.8274(2) 0.41230(9) 0.0341(6) Uani 1 1 d . . . . .
Si12 Si 0.7814(2) 0.5281(2) 0.39150(9) 0.0337(6) Uani 1 1 d . . . . .
Si13 Si 0.4760(2) 0.7684(2) 0.38713(9) 0.0294(6) Uani 1 1 d . . . . .
Si14 Si 0.6263(2) 0.6862(2) 0.45749(9) 0.0342(6) Uani 1 1 d . . . . .
U1 U 0.73459(3) 0.77401(3) 0.25368(2) 0.02761(12) Uani 1 1 d . . . . .

loop_
_atom_site_aniso_label
_atom_site_aniso_U_11
_atom_site_aniso_U_22
_atom_site_aniso_U_33
_atom_site_aniso_U_23
_atom_site_aniso_U_13
_atom_site_aniso_U_12
C58 0.041(4) 0.110(6) 0.074(5) 0.019(4) -0.020(3) -0.021(4)
C59 0.041(4) 0.110(6) 0.074(5) 0.019(4) -0.020(3) -0.021(4)
C60 0.041(4) 0.110(6) 0.074(5) 0.019(4) -0.020(3) -0.021(4)
C58A 0.041(4) 0.110(6) 0.074(5) 0.019(4) -0.020(3) -0.021(4)
C59A 0.041(4) 0.110(6) 0.074(5) 0.019(4) -0.020(3) -0.021(4)
C60A 0.041(4) 0.110(6) 0.074(5) 0.019(4) -0.020(3) -0.021(4)
C64 0.051(4) 0.079(5) 0.066(4) -0.039(3) -0.008(3) -0.028(4)
C65 0.051(4) 0.079(5) 0.066(4) -0.039(3) -0.008(3) -0.028(4)
C66 0.051(4) 0.079(5) 0.066(4) -0.039(3) -0.008(3) -0.028(4)
C64A 0.051(4) 0.079(5) 0.066(4) -0.039(3) -0.008(3) -0.028(4)
C65A 0.051(4) 0.079(5) 0.066(4) -0.039(3) -0.008(3) -0.028(4)
C66A 0.051(4) 0.079(5) 0.066(4) -0.039(3) -0.008(3) -0.028(4)
C70 0.091(6) 0.043(4) 0.074(5) 0.000(3) -0.016(4) 0.000(4)
C71 0.091(6) 0.043(4) 0.074(5) 0.000(3) -0.016(4) 0.000(4)
C72 0.091(6) 0.043(4) 0.074(5) 0.000(3) -0.016(4) 0.000(4)
C70A 0.091(6) 0.043(4) 0.074(5) 0.000(3) -0.016(4) 0.000(4)
C71A 0.091(6) 0.043(4) 0.074(5) 0.000(3) -0.016(4) 0.000(4)
C72A 0.091(6) 0.043(4) 0.074(5) 0.000(3) -0.016(4) 0.000(4)
C1 0.036(6) 0.030(5) 0.039(5) 0.003(4) -0.014(4) -0.021(5)
C2 0.049(7) 0.029(5) 0.043(6) 0.002(4) -0.016(5) -0.026(5)
C3 0.086(10) 0.050(7) 0.062(8) -0.004(6) -0.010(7) -0.050(8)
C4 0.081(10) 0.055(8) 0.072(9) 0.006(7) -0.005(8) -0.053(8)
C5 0.052(8) 0.062(8) 0.068(9) 0.009(7) -0.003(7) -0.039(7)
C6 0.041(7) 0.041(6) 0.046(6) 0.004(5) -0.009(5) -0.025(5)
C7 0.038(2) 0.069(3) 0.066(3) -0.016(2) -0.0097(18) -0.0138(19)
C8 0.038(2) 0.069(3) 0.066(3) -0.016(2) -0.0097(18) -0.0138(19)
C9 0.038(2) 0.069(3) 0.066(3) -0.016(2) -0.0097(18) -0.0138(19)
C10 0.038(2) 0.069(3) 0.066(3) -0.016(2) -0.0097(18) -0.0138(19)
C11 0.038(2) 0.069(3) 0.066(3) -0.016(2) -0.0097(18) -0.0138(19)
C12 0.038(2) 0.069(3) 0.066(3) -0.016(2) -0.0097(18) -0.0138(19)
C13 0.038(6) 0.028(5) 0.030(5) 0.006(4) -0.011(4) -0.017(5)
C14 0.064(8) 0.036(6) 0.041(6) 0.006(5) -0.016(6) -0.025(6)
C15 0.074(10) 0.029(6) 0.067(8) 0.007(6) -0.014(7) -0.022(6)
C16 0.076(12) 0.037(8) 0.125(15) 0.024(9) -0.042(11) 0.008(8)
C17 0.073(11) 0.061(9) 0.148(16) 0.044(10) -0.080(11) -0.037(9)
C18 0.039(7) 0.049(7) 0.085(10) 0.016(7) -0.023(7) -0.021(6)
C19 0.035(6) 0.029(5) 0.028(5) -0.002(4) -0.004(4) -0.020(4)
C20 0.040(7) 0.036(6) 0.051(7) -0.003(5) -0.018(5) -0.016(5)
C21 0.054(8) 0.057(7) 0.052(7) 0.000(6) -0.027(6) -0.030(6)
C22 0.085(11) 0.055(8) 0.074(9) -0.022(7) -0.033(8) -0.033(8)
C23 0.092(11) 0.029(6) 0.113(13) -0.019(7) -0.050(10) -0.020(7)
C24 0.068(9) 0.036(6) 0.067(8) -0.010(6) -0.032(7) -0.016(6)
C25 0.036(6) 0.017(4) 0.039(5) 0.001(4) -0.015(4) -0.007(4)
C26 0.060(8) 0.037(6) 0.059(8) 0.019(5) -0.029(6) -0.023(6)
C27 0.064(9) 0.051(7) 0.072(9) 0.031(7) -0.029(7) -0.034(7)
C28 0.057(9) 0.049(7) 0.046(7) 0.021(6) -0.016(6) -0.010(6)
C29 0.050(8) 0.036(6) 0.050(7) 0.011(5) -0.025(6) -0.010(6)
C30 0.042(7) 0.036(6) 0.042(6) 0.008(5) -0.019(5) -0.016(5)
C31 0.038(2) 0.069(3) 0.066(3) -0.016(2) -0.0097(18) -0.0138(19)
C32 0.038(2) 0.069(3) 0.066(3) -0.016(2) -0.0097(18) -0.0138(19)
C33 0.038(2) 0.069(3) 0.066(3) -0.016(2) -0.0097(18) -0.0138(19)
C34 0.038(2) 0.069(3) 0.066(3) -0.016(2) -0.0097(18) -0.0138(19)
C35 0.038(2) 0.069(3) 0.066(3) -0.016(2) -0.0097(18) -0.0138(19)
C36 0.038(2) 0.069(3) 0.066(3) -0.016(2) -0.0097(18) -0.0138(19)
C37 0.045(6) 0.026(5) 0.021(4) 0.001(4) -0.003(4) -0.020(5)
C38 0.044(7) 0.031(5) 0.036(6) -0.003(4) -0.005(5) -0.013(5)
C39 0.066(9) 0.044(6) 0.039(6) -0.020(5) 0.005(6) -0.027(6)
C40 0.056(8) 0.077(9) 0.031(6) -0.020(6) 0.002(5) -0.036(7)
C41 0.071(9) 0.057(7) 0.032(6) 0.006(5) -0.023(6) -0.030(7)
C42 0.057(8) 0.045(6) 0.031(5) -0.006(5) -0.013(5) -0.021(6)
C43 0.083(6) 0.070(5) 0.099(6) -0.010(4) 0.000(4) 0.018(4)
C44 0.083(6) 0.070(5) 0.099(6) -0.010(4) 0.000(4) 0.018(4)
C45 0.083(6) 0.070(5) 0.099(6) -0.010(4) 0.000(4) 0.018(4)
C46 0.083(6) 0.070(5) 0.099(6) -0.010(4) 0.000(4) 0.018(4)
C47 0.083(6) 0.070(5) 0.099(6) -0.010(4) 0.000(4) 0.018(4)
C48 0.083(6) 0.070(5) 0.099(6) -0.010(4) 0.000(4) 0.018(4)
C49 0.051(7) 0.039(6) 0.032(5) -0.006(4) -0.003(5) -0.027(5)
C50 0.139(16) 0.061(9) 0.065(9) -0.003(7) -0.048(10) -0.053(10)
C51 0.149(18) 0.068(10) 0.098(13) -0.007(9) -0.092(13) -0.036(11)
C52 0.21(2) 0.079(11) 0.039(7) -0.010(7) -0.004(10) -0.106(14)
C53 0.100(13) 0.067(9) 0.073(10) -0.024(8) 0.001(9) -0.052(9)
C54 0.070(10) 0.062(8) 0.059(8) -0.022(7) 0.001(7) -0.040(8)
C55 0.041(4) 0.110(6) 0.074(5) 0.019(4) -0.020(3) -0.021(4)
C56 0.041(4) 0.110(6) 0.074(5) 0.019(4) -0.020(3) -0.021(4)
C57 0.041(4) 0.110(6) 0.074(5) 0.019(4) -0.020(3) -0.021(4)
C61 0.051(4) 0.079(5) 0.066(4) -0.039(3) -0.008(3) -0.028(4)
C62 0.051(4) 0.079(5) 0.066(4) -0.039(3) -0.008(3) -0.028(4)
C63 0.051(4) 0.079(5) 0.066(4) -0.039(3) -0.008(3) -0.028(4)
C67 0.091(6) 0.043(4) 0.074(5) 0.000(3) -0.016(4) 0.000(4)
C68 0.091(6) 0.043(4) 0.074(5) 0.000(3) -0.016(4) 0.000(4)
C69 0.091(6) 0.043(4) 0.074(5) 0.000(3) -0.016(4) 0.000(4)
C73 0.035(7) 0.078(9) 0.060(8) -0.036(7) -0.003(6) -0.021(7)
C74 0.044(9) 0.132(16) 0.076(11) -0.037(11) -0.016(8) -0.009(10)
C75 0.046(10) 0.16(2) 0.103(14) -0.056(14) -0.037(10) 0.005(12)
C76 0.049(11) 0.19(2) 0.107(16) -0.042(16) -0.016(10) -0.045(14)
C77 0.047(11) 0.22(3) 0.095(15) -0.025(16) -0.001(10) -0.048(14)
C78 0.047(9) 0.124(15) 0.092(12) -0.019(11) -0.003(8) -0.050(10)
C79 0.043(7) 0.046(6) 0.027(5) 0.005(4) -0.006(5) -0.022(5)
C80 0.100(12) 0.059(8) 0.049(8) -0.005(7) 0.015(8) -0.040(9)
C81 0.16(2) 0.070(11) 0.053(9) -0.011(8) 0.043(11) -0.040(12)
C82 0.085(13) 0.108(14) 0.062(10) 0.033(10) 0.022(9) -0.032(12)
C83 0.111(14) 0.093(12) 0.044(8) 0.016(8) -0.003(8) -0.076(11)
C84 0.109(13) 0.074(9) 0.044(7) 0.006(7) -0.007(7) -0.067(10)
C85 0.079(4) 0.082(4) 0.083(4) -0.013(3) -0.032(4) -0.045(4)
C86 0.079(4) 0.082(4) 0.083(4) -0.013(3) -0.032(4) -0.045(4)
C87 0.079(4) 0.082(4) 0.083(4) -0.013(3) -0.032(4) -0.045(4)
C88 0.079(4) 0.082(4) 0.083(4) -0.013(3) -0.032(4) -0.045(4)
C89 0.103(8) 0.047(4) 0.178(11) 0.001(5) -0.087(7) -0.016(5)
C90 0.103(8) 0.047(4) 0.178(11) 0.001(5) -0.087(7) -0.016(5)
C91 0.103(8) 0.047(4) 0.178(11) 0.001(5) -0.087(7) -0.016(5)
C92 0.103(8) 0.047(4) 0.178(11) 0.001(5) -0.087(7) -0.016(5)
Li1 0.025(9) 0.024(8) 0.047(10) -0.008(7) -0.014(7) -0.006(7)
O1 0.031(4) 0.021(3) 0.035(4) -0.007(3) -0.011(3) -0.013(3)
O2 0.034(4) 0.033(4) 0.023(3) 0.008(3) -0.015(3) -0.011(3)
O3 0.029(4) 0.025(3) 0.029(3) -0.006(3) 0.008(3) -0.010(3)
O4 0.037(4) 0.034(4) 0.030(4) -0.006(3) 0.003(3) -0.015(3)
O5 0.024(4) 0.039(4) 0.032(4) -0.012(3) 0.004(3) -0.020(3)
O6 0.025(4) 0.028(3) 0.034(4) 0.002(3) -0.007(3) -0.004(3)
O7 0.022(3) 0.022(3) 0.034(3) 0.000(3) -0.005(3) -0.007(3)
O8 0.039(4) 0.034(4) 0.040(4) 0.004(3) -0.022(3) -0.015(3)
O9 0.034(4) 0.021(3) 0.034(4) 0.000(3) -0.015(3) -0.012(3)
O10 0.028(4) 0.028(3) 0.032(3) 0.006(3) -0.014(3) -0.014(3)
O11 0.043(4) 0.023(3) 0.036(4) 0.003(3) -0.022(3) -0.012(3)
O12 0.028(4) 0.024(3) 0.028(3) -0.003(3) -0.008(3) -0.012(3)
O13 0.041(4) 0.023(3) 0.029(3) 0.008(3) -0.009(3) -0.019(3)
O14 0.022(4) 0.029(3) 0.033(4) 0.000(3) -0.003(3) -0.011(3)
O15 0.029(4) 0.040(4) 0.033(4) 0.001(3) -0.009(3) -0.022(3)
O16 0.034(4) 0.024(3) 0.038(4) -0.006(3) -0.003(3) -0.006(3)
O17 0.038(4) 0.048(4) 0.040(4) -0.010(3) 0.002(3) -0.029(4)
O18 0.035(4) 0.029(3) 0.042(4) 0.000(3) -0.015(3) -0.015(3)
O19 0.033(4) 0.050(4) 0.034(4) -0.013(3) -0.001(3) -0.021(4)
O20 0.038(4) 0.039(4) 0.042(4) -0.011(3) -0.008(3) -0.014(3)
O21 0.042(5) 0.044(4) 0.035(4) -0.004(3) -0.008(3) -0.011(4)
O22 0.062(6) 0.047(4) 0.030(4) 0.000(3) -0.001(4) -0.025(4)
O23 0.044(5) 0.044(4) 0.035(4) -0.003(3) -0.010(3) -0.014(4)
O24 0.048(5) 0.035(4) 0.036(4) -0.008(3) -0.004(3) -0.021(4)
O25 0.079(4) 0.082(4) 0.083(4) -0.013(3) -0.032(4) -0.045(4)
O26 0.065(6) 0.026(4) 0.092(7) 0.002(4) -0.043(5) -0.012(4)
Si1 0.0298(15) 0.0204(12) 0.0292(13) 0.0011(10) -0.0121(11) -0.0147(11)
Si2 0.0197(14) 0.0231(12) 0.0362(14) -0.0038(11) -0.0053(11) -0.0061(11)
Si3 0.0258(14) 0.0222(12) 0.0234(12) 0.0025(10) -0.0070(10) -0.0106(11)
Si4 0.0248(14) 0.0175(11) 0.0267(12) -0.0008(9) -0.0043(10) -0.0096(10)
Si5 0.0329(15) 0.0185(12) 0.0326(14) 0.0007(10) -0.0158(11) -0.0107(11)
Si6 0.0226(14) 0.0247(12) 0.0299(13) 0.0004(10) -0.0069(10) -0.0120(11)
Si7 0.0313(15) 0.0204(12) 0.0259(12) 0.0010(10) -0.0074(11) -0.0142(11)
Si8 0.0269(15) 0.0247(13) 0.0352(14) -0.0045(11) -0.0044(11) -0.0067(11)
Si9 0.0279(15) 0.0319(14) 0.0293(13) -0.0060(11) -0.0029(11) -0.0167(12)
Si10 0.0250(15) 0.0406(15) 0.0296(14) -0.0033(12) -0.0065(11) -0.0100(13)
Si11 0.0391(17) 0.0406(16) 0.0311(14) -0.0087(12) -0.0039(12) -0.0228(14)
Si12 0.0366(17) 0.0292(14) 0.0298(14) 0.0003(11) -0.0079(12) -0.0085(13)
Si13 0.0206(14) 0.0324(14) 0.0364(14) -0.0081(11) -0.0034(11) -0.0107(12)
Si14 0.0397(17) 0.0350(15) 0.0283(14) -0.0026(11) -0.0038(12) -0.0165(13)
U1 0.0300(2) 0.02553(19) 0.02851(19) -0.00138(13) -0.00518(14) -0.01276(15)

loop_
_atom_type_symbol
_atom_type_description
_atom_type_scat_dispersion_real
_atom_type_scat_dispersion_imag
_atom_type_scat_source
C C 0.0033 0.0016 'International Tables Vol C Tables 4.2.6.8 and 6.1.1.4'
H H 0.0000 0.0000 'International Tables Vol C Tables 4.2.6.8 and 6.1.1.4'
Li Li -0.0003 0.0001 'International Tables Vol C Tables 4.2.6.8 and 6.1.1.4'
O O 0.0106 0.0060 'International Tables Vol C Tables 4.2.6.8 and 6.1.1.4'
Si Si 0.0817 0.0704 'International Tables Vol C Tables 4.2.6.8 and 6.1.1.4'
U U -9.6767 9.6646 'International Tables Vol C Tables 4.2.6.8 and 6.1.1.4'
Cl Cl 0.1484 0.1585 'International Tables Vol C Tables 4.2.6.8 and 6.1.1.4'

loop_
_geom_angle_atom_site_label_1
_geom_angle_atom_site_label_2
_geom_angle_atom_site_label_3
_geom_angle
_geom_angle_site_symmetry_1
_geom_angle_site_symmetry_3
_geom_angle_publ_flag
C93 Cl2 Cl2 19.3(15) 2_566 2_566 ?
C93 Cl2 Cl2 55(3) . 2_566 ?
C93 Cl2 C93 75(4) . 2_566 ?
C93 Cl2 Cl1 84(4) . . ?
Cl1 Cl2 Cl2 115(4) . 2_566 ?
Cl1 Cl2 C93 122(2) . 2_566 ?
Cl2 C93 Cl2 105(4) . 2_566 ?
Cl2 C93 C93 82(4) . 2_566 ?
Cl2 C93 Cl1 72(3) . . ?
Cl2 C93 Cl1 127.7(14) 2_566 . ?
C93 C93 Cl2 24(2) 2_566 2_566 ?
C93 C93 Cl1 120(2) 2_566 . ?
Cl1 Cl2B Cl2B 123(2) . 2_566 ?
H58A C58 H58B 107.4 . . ?
C59 C58 H58A 108.3 . . ?
C59 C58 H58B 108.3 . . ?
C57 C58 H58A 108.3 . . ?
C57 C58 H58B 108.3 . . ?
C57 C58 C59 116(3) . . ?
C58 C59 H59A 109.8 . . ?
C58 C59 H59B 109.8 . . ?
C58 C59 C60 110(3) . . ?
H59A C59 H59B 108.2 . . ?
C60 C59 H59A 109.8 . . ?
C60 C59 H59B 109.8 . . ?
C59 C60 H60A 108.1 . . ?
C59 C60 H60B 108.1 . . ?
H60A C60 H60B 107.3 . . ?
C55 C60 C59 117(3) . . ?
C55 C60 H60A 108.1 . . ?
C55 C60 H60B 108.1 . . ?
H58C C58A H58D 106.7 . . ?
C59A C58A H58C 106.8 . . ?
C59A C58A H58D 106.8 . . ?
C57 C58A H58C 106.8 . . ?
C57 C58A H58D 106.8 . . ?
C57 C58A C59A 122(3) . . ?
C58A C59A H59C 111.1 . . ?
C58A C59A H59D 111.1 . . ?
C58A C59A C60A 103(2) . . ?
H59C C59A H59D 109.0 . . ?
C60A C59A H59C 111.1 . . ?
C60A C59A H59D 111.1 . . ?
C59A C60A H60C 108.7 . . ?
C59A C60A H60D 108.7 . . ?
H60C C60A H60D 107.6 . . ?
C55 C60A C59A 114(3) . . ?
C55 C60A H60C 108.7 . . ?
C55 C60A H60D 108.7 . . ?
H64A C64 H64B 107.7 . . ?
C65 C64 H64A 108.9 . . ?
C65 C64 H64B 108.9 . . ?
C63 C64 H64A 108.9 . . ?
C63 C64 H64B 108.9 . . ?
C63 C64 C65 113(2) . . ?
C64 C65 H65A 109.5 . . ?
C64 C65 H65B 109.5 . . ?
C64 C65 C66 111(2) . . ?
H65A C65 H65B 108.1 . . ?
C66 C65 H65A 109.5 . . ?
C66 C65 H65B 109.5 . . ?
C65 C66 H66A 108.6 . . ?
C65 C66 H66B 108.6 . . ?
H66A C66 H66B 107.6 . . ?
C61 C66 C65 115(2) . . ?
C61 C66 H66A 108.6 . . ?
C61 C66 H66B 108.6 . . ?
H64C C64A H64D 107.2 . . ?
C65A C64A H64C 108.0 . . ?
C65A C64A H64D 108.0 . . ?
C63 C64A H64C 108.0 . . ?
C63 C64A H64D 108.0 . . ?
C63 C64A C65A 117(2) . . ?
C64A C65A H65C 109.5 . . ?
C64A C65A H65D 109.5 . . ?
C64A C65A C66A 111(2) . . ?
H65C C65A H65D 108.1 . . ?
C66A C65A H65C 109.5 . . ?
C66A C65A H65D 109.5 . . ?
C65A C66A H66C 108.2 . . ?
C65A C66A H66D 108.2 . . ?
H66C C66A H66D 107.3 . . ?
C61 C66A C65A 117(2) . . ?
C61 C66A H66C 108.2 . . ?
C61 C66A H66D 108.2 . . ?
H70A C70 H70B 107.2 . . ?
C71 C70 H70A 107.9 . . ?
C71 C70 H70B 107.9 . . ?
C69 C70 H70A 107.9 . . ?
C69 C70 H70B 107.9 . . ?
C69 C70 C71 118(3) . . ?
C70 C71 H71A 109.8 . . ?
C70 C71 H71B 109.8 . . ?
C70 C71 C72 110(3) . . ?
H71A C71 H71B 108.2 . . ?
C72 C71 H71A 109.8 . . ?
C72 C71 H71B 109.8 . . ?
C71 C72 H72A 109.1 . . ?
C71 C72 H72B 109.1 . . ?
H72A C72 H72B 107.9 . . ?
C67 C72 C71 112(3) . . ?
C67 C72 H72A 109.1 . . ?
C67 C72 H72B 109.1 . . ?
H70C C70A H70D 107.4 . . ?
C71A C70A H70C 108.2 . . ?
C71A C70A H70D 108.2 . . ?
C69 C70A H70C 108.2 . . ?
C69 C70A H70D 108.2 . . ?
C69 C70A C71A 116(3) . . ?
C70A C71A H71C 109.8 . . ?
C70A C71A H71D 109.8 . . ?
C70A C71A C72A 109(3) . . ?
H71C C71A H71D 108.2 . . ?
C72A C71A H71C 109.8 . . ?
C72A C71A H71D 109.8 . . ?
C71A C72A H72C 109.1 . . ?
C71A C72A H72D 109.1 . . ?
H72C C72A H72D 107.8 . . ?
C67 C72A C71A 113(3) . . ?
C67 C72A H72C 109.1 . . ?
C67 C72A H72D 109.1 . . ?
C2 C1 H1 107.8 . . ?
C2 C1 Si1 112.1(7) . . ?
C6 C1 H1 107.8 . . ?
C6 C1 C2 110.0(8) . . ?
C6 C1 Si1 111.2(7) . . ?
Si1 C1 H1 107.8 . . ?
C1 C2 H2A 108.8 . . ?
C1 C2 H2B 108.8 . . ?
H2A C2 H2B 107.7 . . ?
C3 C2 C1 113.6(10) . . ?
C3 C2 H2A 108.8 . . ?
C3 C2 H2B 108.8 . . ?
C2 C3 H3A 109.7 . . ?
C2 C3 H3B 109.7 . . ?
H3A C3 H3B 108.2 . . ?
C4 C3 C2 110.0(10) . . ?
C4 C3 H3A 109.7 . . ?
C4 C3 H3B 109.7 . . ?
C3 C4 H4A 109.4 . . ?
C3 C4 H4B 109.4 . . ?
C3 C4 C5 111.2(11) . . ?
H4A C4 H4B 108.0 . . ?
C5 C4 H4A 109.4 . . ?
C5 C4 H4B 109.4 . . ?
C4 C5 H5A 109.3 . . ?
C4 C5 H5B 109.3 . . ?
H5A C5 H5B 107.9 . . ?
C6 C5 C4 111.7(10) . . ?
C6 C5 H5A 109.3 . . ?
C6 C5 H5B 109.3 . . ?
C1 C6 H6A 109.2 . . ?
C1 C6 H6B 109.2 . . ?
C5 C6 C1 112.1(9) . . ?
C5 C6 H6A 109.2 . . ?
C5 C6 H6B 109.2 . . ?
H6A C6 H6B 107.9 . . ?
C8 C7 H7 104.6 . . ?
C8 C7 C12 112.6(12) . . ?
C8 C7 Si2 115.1(10) . . ?
C12 C7 H7 104.6 . . ?
C12 C7 Si2 113.8(9) . . ?
Si2 C7 H7 104.6 . . ?
C7 C8 H8A 109.0 . . ?
C7 C8 H8B 109.0 . . ?
C7 C8 C9 112.9(12) . . ?
H8A C8 H8B 107.8 . . ?
C9 C8 H8A 109.0 . . ?
C9 C8 H8B 109.0 . . ?
C8 C9 H9A 109.8 . . ?
C8 C9 H9B 109.8 . . ?
H9A C9 H9B 108.2 . . ?
C10 C9 C8 109.6(11) . . ?
C10 C9 H9A 109.8 . . ?
C10 C9 H9B 109.8 . . ?
C9 C10 H10A 109.4 . . ?
C9 C10 H10B 109.4 . . ?
H10A C10 H10B 108.0 . . ?
C11 C10 C9 111.3(12) . . ?
C11 C10 H10A 109.4 . . ?
C11 C10 H10B 109.4 . . ?
C10 C11 H11A 109.2 . . ?
C10 C11 H11B 109.2 . . ?
C10 C11 C12 112.1(12) . . ?
H11A C11 H11B 107.9 . . ?
C12 C11 H11A 109.2 . . ?
C12 C11 H11B 109.2 . . ?
C7 C12 C11 109.9(11) . . ?
C7 C12 H12A 109.7 . . ?
C7 C12 H12B 109.7 . . ?
C11 C12 H12A 109.7 . . ?
C11 C12 H12B 109.7 . . ?
H12A C12 H12B 108.2 . . ?
C14 C13 H13 107.2 . . ?
C14 C13 C18 109.1(10) . . ?
C14 C13 Si3 115.9(7) . . ?
C18 C13 H13 107.2 . . ?
C18 C13 Si3 109.9(7) . . ?
Si3 C13 H13 107.2 . . ?
C13 C14 H14A 109.5 . . ?
C13 C14 H14B 109.5 . . ?
C13 C14 C15 110.7(9) . . ?
H14A C14 H14B 108.1 . . ?
C15 C14 H14A 109.5 . . ?
C15 C14 H14B 109.5 . . ?
C14 C15 H15A 109.4 . . ?
C14 C15 H15B 109.4 . . ?
H15A C15 H15B 108.0 . . ?
C16 C15 C14 111.3(11) . . ?
C16 C15 H15A 109.4 . . ?
C16 C15 H15B 109.4 . . ?
C15 C16 H16A 109.5 . . ?
C15 C16 H16B 109.5 . . ?
C15 C16 C17 110.9(13) . . ?
H16A C16 H16B 108.0 . . ?
C17 C16 H16A 109.5 . . ?
C17 C16 H16B 109.5 . . ?
C16 C17 H17A 109.3 . . ?
C16 C17 H17B 109.3 . . ?
C16 C17 C18 111.6(13) . . ?
H17A C17 H17B 108.0 . . ?
C18 C17 H17A 109.3 . . ?
C18 C17 H17B 109.3 . . ?
C13 C18 H18A 109.5 . . ?
C13 C18 H18B 109.5 . . ?
C17 C18 C13 110.6(10) . . ?
C17 C18 H18A 109.5 . . ?
C17 C18 H18B 109.5 . . ?
H18A C18 H18B 108.1 . . ?
C20 C19 H19 106.3 . . ?
C20 C19 Si4 110.9(6) . . ?
C24 C19 H19 106.3 . . ?
C24 C19 C20 110.7(9) . . ?
C24 C19 Si4 115.7(7) . . ?
Si4 C19 H19 106.3 . . ?
C19 C20 H20A 109.2 . . ?
C19 C20 H20B 109.2 . . ?
C19 C20 C21 112.2(9) . . ?
H20A C20 H20B 107.9 . . ?
C21 C20 H20A 109.2 . . ?
C21 C20 H20B 109.2 . . ?
C20 C21 H21A 109.3 . . ?
C20 C21 H21B 109.3 . . ?
H21A C21 H21B 108.0 . . ?
C22 C21 C20 111.5(10) . . ?
C22 C21 H21A 109.3 . . ?
C22 C21 H21B 109.3 . . ?
C21 C22 H22A 109.5 . . ?
C21 C22 H22B 109.5 . . ?
C21 C22 C23 110.5(11) . . ?
H22A C22 H22B 108.1 . . ?
C23 C22 H22A 109.5 . . ?
C23 C22 H22B 109.5 . . ?
C22 C23 H23A 109.0 . . ?
C22 C23 H23B 109.0 . . ?
C22 C23 C24 112.9(11) . . ?
H23A C23 H23B 107.8 . . ?
C24 C23 H23A 109.0 . . ?
C24 C23 H23B 109.0 . . ?
C19 C24 C23 109.2(10) . . ?
C19 C24 H24A 109.8 . . ?
C19 C24 H24B 109.8 . . ?
C23 C24 H24A 109.8 . . ?
C23 C24 H24B 109.8 . . ?
H24A C24 H24B 108.3 . . ?
C26 C25 H25 108.0 . . ?
C26 C25 C30 111.1(9) . . ?
C26 C25 Si5 110.4(7) . . ?
C30 C25 H25 108.0 . . ?
C30 C25 Si5 111.1(6) . . ?
Si5 C25 H25 108.0 . . ?
C25 C26 H26A 109.2 . . ?
C25 C26 H26B 109.2 . . ?
C25 C26 C27 111.8(10) . . ?
H26A C26 H26B 107.9 . . ?
C27 C26 H26A 109.2 . . ?
C27 C26 H26B 109.2 . . ?
C26 C27 H27A 109.6 . . ?
C26 C27 H27B 109.6 . . ?
H27A C27 H27B 108.1 . . ?
C28 C27 C26 110.3(10) . . ?
C28 C27 H27A 109.6 . . ?
C28 C27 H27B 109.6 . . ?
C27 C28 H28A 109.7 . . ?
C27 C28 H28B 109.7 . . ?
C27 C28 C29 110.0(10) . . ?
H28A C28 H28B 108.2 . . ?
C29 C28 H28A 109.7 . . ?
C29 C28 H28B 109.7 . . ?
C28 C29 H29A 109.4 . . ?
C28 C29 H29B 109.4 . . ?
H29A C29 H29B 108.0 . . ?
C30 C29 C28 111.3(10) . . ?
C30 C29 H29A 109.4 . . ?
C30 C29 H29B 109.4 . . ?
C25 C30 H30A 109.2 . . ?
C25 C30 H30B 109.2 . . ?
C29 C30 C25 112.1(9) . . ?
C29 C30 H30A 109.2 . . ?
C29 C30 H30B 109.2 . . ?
H30A C30 H30B 107.9 . . ?
C32 C31 H31 107.9 . . ?
C32 C31 C36 110.4(11) . . ?
C32 C31 Si6 111.3(9) . . ?
C36 C31 H31 107.9 . . ?
C36 C31 Si6 111.3(9) . . ?
Si6 C31 H31 107.9 . . ?
C31 C32 H32A 108.7 . . ?
C31 C32 H32B 108.7 . . ?
C31 C32 C33 114.4(11) . . ?
H32A C32 H32B 107.6 . . ?
C33 C32 H32A 108.7 . . ?
C33 C32 H32B 108.7 . . ?
C32 C33 H33A 109.9 . . ?
C32 C33 H33B 109.9 . . ?
H33A C33 H33B 108.3 . . ?
C34 C33 C32 108.9(11) . . ?
C34 C33 H33A 109.9 . . ?
C34 C33 H33B 109.9 . . ?
C33 C34 H34A 109.1 . . ?
C33 C34 H34B 109.1 . . ?
H34A C34 H34B 107.8 . . ?
C35 C34 C33 112.6(12) . . ?
C35 C34 H34A 109.1 . . ?
C35 C34 H34B 109.1 . . ?
C34 C35 H35A 109.6 . . ?
C34 C35 H35B 109.6 . . ?
C34 C35 C36 110.4(11) . . ?
H35A C35 H35B 108.1 . . ?
C36 C35 H35A 109.6 . . ?
C36 C35 H35B 109.6 . . ?
C31 C36 H36A 109.3 . . ?
C31 C36 H36B 109.3 . . ?
C35 C36 C31 111.8(11) . . ?
C35 C36 H36A 109.3 . . ?
C35 C36 H36B 109.3 . . ?
H36A C36 H36B 107.9 . . ?
C38 C37 H37 107.6 . . ?
C38 C37 C42 111.7(8) . . ?
C38 C37 Si7 111.3(6) . . ?
C42 C37 H37 107.6 . . ?
C42 C37 Si7 110.9(7) . . ?
Si7 C37 H37 107.6 . . ?
C37 C38 H38A 109.0 . . ?
C37 C38 H38B 109.0 . . ?
C37 C38 C39 112.8(9) . . ?
H38A C38 H38B 107.8 . . ?
C39 C38 H38A 109.0 . . ?
C39 C38 H38B 109.0 . . ?
C38 C39 H39A 109.5 . . ?
C38 C39 H39B 109.5 . . ?
C38 C39 C40 110.8(9) . . ?
H39A C39 H39B 108.1 . . ?
C40 C39 H39A 109.5 . . ?
C40 C39 H39B 109.5 . . ?
C39 C40 H40A 109.5 . . ?
C39 C40 H40B 109.5 . . ?
H40A C40 H40B 108.0 . . ?
C41 C40 C39 110.9(10) . . ?
C41 C40 H40A 109.5 . . ?
C41 C40 H40B 109.5 . . ?
C40 C41 H41A 109.5 . . ?
C40 C41 H41B 109.5 . . ?
C40 C41 C42 110.9(9) . . ?
H41A C41 H41B 108.0 . . ?
C42 C41 H41A 109.5 . . ?
C42 C41 H41B 109.5 . . ?
C37 C42 H42A 108.9 . . ?
C37 C42 H42B 108.9 . . ?
C41 C42 C37 113.5(10) . . ?
C41 C42 H42A 108.9 . . ?
C41 C42 H42B 108.9 . . ?
H42A C42 H42B 107.7 . . ?
C44 C43 H43 107.8 . . ?
C44 C43 C48 107.6(17) . . ?
C44 C43 Si8 112.3(14) . . ?
C48 C43 H43 107.8 . . ?
C48 C43 Si8 113.5(13) . . ?
Si8 C43 H43 107.8 . . ?
C43 C44 H44A 109.7 . . ?
C43 C44 H44B 109.7 . . ?
C43 C44 C45 109.6(17) . . ?
H44A C44 H44B 108.2 . . ?
C45 C44 H44A 109.7 . . ?
C45 C44 H44B 109.7 . . ?
C44 C45 H45A 110.0 . . ?
C44 C45 H45B 110.0 . . ?
H45A C45 H45B 108.4 . . ?
C46 C45 C44 108.5(16) . . ?
C46 C45 H45A 110.0 . . ?
C46 C45 H45B 110.0 . . ?
C45 C46 H46A 108.8 . . ?
C45 C46 H46B 108.8 . . ?
H46A C46 H46B 107.7 . . ?
C47 C46 C45 113.9(19) . . ?
C47 C46 H46A 108.8 . . ?
C47 C46 H46B 108.8 . . ?
C46 C47 H47A 109.9 . . ?
C46 C47 H47B 109.9 . . ?
C46 C47 C48 108.9(18) . . ?
H47A C47 H47B 108.3 . . ?
C48 C47 H47A 109.9 . . ?
C48 C47 H47B 109.9 . . ?
C43 C48 C47 114.2(15) . . ?
C43 C48 H48A 108.7 . . ?
C43 C48 H48B 108.7 . . ?
C47 C48 H48A 108.7 . . ?
C47 C48 H48B 108.7 . . ?
H48A C48 H48B 107.6 . . ?
C50 C49 H49 107.6 . . ?
C50 C49 Si9 110.6(8) . . ?
C54 C49 H49 107.6 . . ?
C54 C49 C50 111.9(11) . . ?
C54 C49 Si9 111.4(8) . . ?
Si9 C49 H49 107.6 . . ?
C49 C50 H50A 109.3 . . ?
C49 C50 H50B 109.3 . . ?
C49 C50 C51 111.4(11) . . ?
H50A C50 H50B 108.0 . . ?
C51 C50 H50A 109.3 . . ?
C51 C50 H50B 109.3 . . ?
C50 C51 H51A 109.6 . . ?
C50 C51 H51B 109.6 . . ?
H51A C51 H51B 108.1 . . ?
C52 C51 C50 110.2(15) . . ?
C52 C51 H51A 109.6 . . ?
C52 C51 H51B 109.6 . . ?
C51 C52 H52A 109.4 . . ?
C51 C52 H52B 109.4 . . ?
H52A C52 H52B 108.0 . . ?
C53 C52 C51 111.4(12) . . ?
C53 C52 H52A 109.4 . . ?
C53 C52 H52B 109.4 . . ?
C52 C53 H53A 109.9 . . ?
C52 C53 H53B 109.9 . . ?
C52 C53 C54 108.9(12) . . ?
H53A C53 H53B 108.3 . . ?
C54 C53 H53A 109.9 . . ?
C54 C53 H53B 109.9 . . ?
C49 C54 C53 112.3(12) . . ?
C49 C54 H54A 109.2 . . ?
C49 C54 H54B 109.2 . . ?
C53 C54 H54A 109.2 . . ?
C53 C54 H54B 109.2 . . ?
H54A C54 H54B 107.9 . . ?
C60 C55 C56 111.9(18) . . ?
C60 C55 Si10 115.9(16) . . ?
C60A C55 C56 117(2) . . ?
C60A C55 Si10 118.6(17) . . ?
C56 C55 Si10 112.3(11) . . ?
C55 C56 C57 112.5(13) . . ?
C58 C57 C56 113.8(19) . . ?
C58A C57 C56 115.6(18) . . ?
C66 C61 C62 115.0(16) . . ?
C66 C61 Si11 118.6(13) . . ?
C66A C61 C62 113.5(14) . . ?
C66A C61 Si11 121.6(14) . . ?
C62 C61 Si11 112.7(9) . . ?
C63 C62 C61 111.5(11) . . ?
C64 C63 C62 115.1(15) . . ?
C64A C63 C62 122.9(15) . . ?
C72 C67 C68 112.7(19) . . ?
C72 C67 Si12 114.5(17) . . ?
C72A C67 C68 112.0(18) . . ?
C72A C67 Si12 117.9(16) . . ?
C68 C67 Si12 111.7(11) . . ?
C67 C68 C69 112.2(13) . . ?
C70 C69 C68 111(2) . . ?
C70A C69 C68 118.4(19) . . ?
C74 C73 H73 107.6 . . ?
C74 C73 Si13 110.3(9) . . ?
C78 C73 H73 107.6 . . ?
C78 C73 C74 110.4(13) . . ?
C78 C73 Si13 113.2(11) . . ?
Si13 C73 H73 107.6 . . ?
C73 C74 H74A 109.2 . . ?
C73 C74 H74B 109.2 . . ?
C73 C74 C75 112.2(14) . . ?
H74A C74 H74B 107.9 . . ?
C75 C74 H74A 109.2 . . ?
C75 C74 H74B 109.2 . . ?
C74 C75 H75A 110.4 . . ?
C74 C75 H75B 110.4 . . ?
H75A C75 H75B 108.6 . . ?
C76 C75 C74 106.5(18) . . ?
C76 C75 H75A 110.4 . . ?
C76 C75 H75B 110.4 . . ?
C75 C76 H76A 109.2 . . ?
C75 C76 H76B 109.2 . . ?
H76A C76 H76B 107.9 . . ?
C77 C76 C75 112.2(18) . . ?
C77 C76 H76A 109.2 . . ?
C77 C76 H76B 109.2 . . ?
C76 C77 H77A 109.4 . . ?
C76 C77 H77B 109.4 . . ?
C76 C77 C78 111.1(16) . . ?
H77A C77 H77B 108.0 . . ?
C78 C77 H77A 109.4 . . ?
C78 C77 H77B 109.4 . . ?
C73 C78 C77 111.4(16) . . ?
C73 C78 H78A 109.3 . . ?
C73 C78 H78B 109.3 . . ?
C77 C78 H78A 109.3 . . ?
C77 C78 H78B 109.3 . . ?
H78A C78 H78B 108.0 . . ?
C80 C79 H79 107.9 . . ?
C80 C79 C84 111.1(11) . . ?
C80 C79 Si14 111.1(8) . . ?
C84 C79 H79 107.9 . . ?
C84 C79 Si14 110.8(8) . . ?
Si14 C79 H79 107.9 . . ?
C79 C80 H80A 109.2 . . ?
C79 C80 H80B 109.2 . . ?
C79 C80 C81 112.0(11) . . ?
H80A C80 H80B 107.9 . . ?
C81 C80 H80A 109.2 . . ?
C81 C80 H80B 109.2 . . ?
C80 C81 H81A 109.4 . . ?
C80 C81 H81B 109.4 . . ?
H81A C81 H81B 108.0 . . ?
C82 C81 C80 111.2(16) . . ?
C82 C81 H81A 109.4 . . ?
C82 C81 H81B 109.4 . . ?
C81 C82 H82A 109.8 . . ?
C81 C82 H82B 109.8 . . ?
C81 C82 C83 109.2(14) . . ?
H82A C82 H82B 108.3 . . ?
C83 C82 H82A 109.8 . . ?
C83 C82 H82B 109.8 . . ?
C82 C83 H83A 109.7 . . ?
C82 C83 H83B 109.7 . . ?
C82 C83 C84 109.8(12) . . ?
H83A C83 H83B 108.2 . . ?
C84 C83 H83A 109.7 . . ?
C84 C83 H83B 109.7 . . ?
C79 C84 C83 112.4(11) . . ?
C79 C84 H84A 109.1 . . ?
C79 C84 H84B 109.1 . . ?
C83 C84 H84A 109.1 . . ?
C83 C84 H84B 109.1 . . ?
H84A C84 H84B 107.9 . . ?
H85A C85 H85B 109.3 . . ?
C86 C85 H85A 111.4 . . ?
C86 C85 H85B 111.4 . . ?
O25 C85 H85A 111.4 . . ?
O25 C85 H85B 111.4 . . ?
O25 C85 C86 101.8(12) . . ?
C85 C86 H86A 110.0 . . ?
C85 C86 H86B 110.0 . . ?
H86A C86 H86B 108.3 . . ?
C87 C86 C85 108.7(13) . . ?
C87 C86 H86A 110.0 . . ?
C87 C86 H86B 110.0 . . ?
C86 C87 H87A 111.0 . . ?
C86 C87 H87B 111.0 . . ?
C86 C87 C88 104.0(12) . . ?
H87A C87 H87B 109.0 . . ?
C88 C87 H87A 111.0 . . ?
C88 C87 H87B 111.0 . . ?
C87 C88 H88A 110.0 . . ?
C87 C88 H88B 110.0 . . ?
H88A C88 H88B 108.4 . . ?
O25 C88 C87 108.4(13) . . ?
O25 C88 H88A 110.0 . . ?
O25 C88 H88B 110.0 . . ?
H89A C89 H89B 108.6 . . ?
C90 C89 H89A 110.3 . . ?
C90 C89 H89B 110.3 . . ?
O26 C89 H89A 110.3 . . ?
O26 C89 H89B 110.3 . . ?
O26 C89 C90 107.0(14) . . ?
C89 C90 H90A 111.0 . . ?
C89 C90 H90B 111.0 . . ?
C89 C90 C91 104.0(14) . . ?
H90A C90 H90B 109.0 . . ?
C91 C90 H90A 111.0 . . ?
C91 C90 H90B 111.0 . . ?
C90 C91 H91A 112.0 . . ?
C90 C91 H91B 112.0 . . ?
H91A C91 H91B 109.6 . . ?
C92 C91 C90 99.0(14) . . ?
C92 C91 H91A 112.0 . . ?
C92 C91 H91B 112.0 . . ?
C91 C92 H92A 109.8 . . ?
C91 C92 H92B 109.8 . . ?
H92A C92 H92B 108.2 . . ?
O26 C92 C91 109.6(14) . . ?
O26 C92 H92A 109.8 . . ?
O26 C92 H92B 109.8 . . ?
Cl2 Cl1 C93 24(2) . . ?
O1 Li1 O2 91.2(7) . . ?
O1 Li1 U1 46.1(4) . . ?
O2 Li1 U1 45.1(4) . . ?
O25 Li1 O1 111.6(9) . . ?
O25 Li1 O2 110.9(9) . . ?
O25 Li1 U1 122.4(8) . . ?
O26 Li1 O1 117.8(9) . . ?
O26 Li1 O2 115.1(9) . . ?
O26 Li1 O25 109.2(8) . . ?
O26 Li1 U1 128.3(7) . . ?
Li1 O1 U1 94.0(5) . . ?
Si1 O1 Li1 126.6(6) . . ?
Si1 O1 U1 133.7(3) . . ?
Li1 O2 U1 94.8(5) . . ?
Si8 O2 Li1 123.7(6) . . ?
Si8 O2 U1 137.1(4) . . ?
Si3 O3 U1 169.7(4) . . ?
Si9 O4 U1 172.3(5) . . ?
Si2 O5 U1 160.4(4) . . ?
Si10 O6 U1 157.2(4) . . ?
Si4 O7 Si2 153.7(4) . . ?
Si5 O8 Si2 141.9(5) . . ?
Si5 O9 Si1 150.9(4) . . ?
Si1 O10 Si6 165.5(4) . . ?
Si7 O11 Si5 152.9(5) . . ?
Si4 O12 Si7 157.2(4) . . ?
Si4 O13 Si3 137.4(4) . . ?
Si3 O14 Si6 141.2(4) . . ?
Si6 O15 Si7 135.5(4) . . ?
Si13 O16 Si8 164.3(5) . . ?
Si9 O17 Si13 137.9(4) . . ?
Si9 O18 Si12 144.6(4) . . ?
Si11 O19 Si10 146.5(5) . . ?
Si12 O20 Si10 151.7(5) . . ?
Si14 O21 Si12 154.1(5) . . ?
Si14 O22 Si11 147.0(5) . . ?
Si14 O23 Si13 143.9(5) . . ?
Si11 O24 Si8 149.9(5) . . ?
C85 O25 Li1 119.7(10) . . ?
C88 O25 C85 107.3(10) . . ?
C88 O25 Li1 132.1(11) . . ?
C89 O26 Li1 133.0(10) . . ?
C92 O26 C89 109.1(11) . . ?
C92 O26 Li1 117.8(9) . . ?
O1 Si1 C1 113.0(4) . . ?
O1 Si1 O9 108.6(4) . . ?
O9 Si1 C1 106.8(4) . . ?
O10 Si1 C1 109.9(4) . . ?
O10 Si1 O1 110.5(3) . . ?
O10 Si1 O9 107.8(3) . . ?
O5 Si2 C7 109.1(5) . . ?
O5 Si2 O7 110.5(4) . . ?
O5 Si2 O8 109.3(3) . . ?
O7 Si2 C7 108.0(5) . . ?
O7 Si2 O8 108.2(4) . . ?
O8 Si2 C7 111.7(6) . . ?
O3 Si3 C13 110.3(4) . . ?
O3 Si3 O13 109.5(4) . . ?
O3 Si3 O14 107.7(3) . . ?
O13 Si3 C13 109.8(4) . . ?
O14 Si3 C13 111.1(4) . . ?
O14 Si3 O13 108.4(3) . . ?
O7 Si4 C19 108.6(4) . . ?
O7 Si4 O13 109.6(4) . . ?
O12 Si4 C19 109.3(4) . . ?
O12 Si4 O7 109.6(3) . . ?
O12 Si4 O13 108.9(3) . . ?
O13 Si4 C19 110.9(4) . . ?
O8 Si5 C25 110.7(4) . . ?
O8 Si5 O9 109.6(4) . . ?
O8 Si5 O11 109.8(4) . . ?
O9 Si5 C25 109.3(4) . . ?
O9 Si5 O11 109.4(4) . . ?
O11 Si5 C25 108.1(4) . . ?
O10 Si6 C31 111.4(5) . . ?
O10 Si6 O14 109.0(3) . . ?
O14 Si6 C31 109.1(5) . . ?
O15 Si6 C31 110.8(5) . . ?
O15 Si6 O10 108.9(4) . . ?
O15 Si6 O14 107.6(3) . . ?
O11 Si7 C37 110.1(4) . . ?
O11 Si7 O12 108.2(4) . . ?
O11 Si7 O15 108.7(4) . . ?
O12 Si7 C37 109.2(4) . . ?
O12 Si7 O15 109.0(3) . . ?
O15 Si7 C37 111.5(4) . . ?
O2 Si8 C43 112.8(7) . . ?
O2 Si8 O24 111.3(4) . . ?
O16 Si8 C43 108.3(8) . . ?
O16 Si8 O2 107.6(4) . . ?
O16 Si8 O24 109.7(4) . . ?
O24 Si8 C43 107.2(8) . . ?
O4 Si9 C49 112.4(4) . . ?
O17 Si9 C49 109.6(4) . . ?
O17 Si9 O4 108.9(4) . . ?
O18 Si9 C49 108.1(4) . . ?
O18 Si9 O4 109.8(4) . . ?
O18 Si9 O17 108.1(4) . . ?
O6 Si10 C55 110.1(6) . . ?
O6 Si10 O19 110.3(4) . . ?
O6 Si10 O20 110.5(4) . . ?
O19 Si10 C55 109.2(7) . . ?
O20 Si10 C55 108.9(7) . . ?
O20 Si10 O19 107.8(4) . . ?
O19 Si11 C61 108.4(5) . . ?
O19 Si11 O22 109.6(4) . . ?
O22 Si11 C61 109.0(6) . . ?
O24 Si11 C61 109.9(6) . . ?
O24 Si11 O19 109.9(4) . . ?
O24 Si11 O22 110.1(4) . . ?
O18 Si12 C67 107.9(7) . . ?
O18 Si12 O21 109.2(4) . . ?
O20 Si12 C67 111.1(7) . . ?
O20 Si12 O18 109.6(4) . . ?
O20 Si12 O21 109.0(4) . . ?
O21 Si12 C67 110.0(6) . . ?
O16 Si13 C73 110.8(5) . . ?
O16 Si13 O17 109.8(4) . . ?
O16 Si13 O23 108.2(4) . . ?
O17 Si13 C73 107.3(5) . . ?
O23 Si13 C73 111.8(5) . . ?
O23 Si13 O17 108.9(4) . . ?
O21 Si14 C79 111.3(5) . . ?
O21 Si14 O22 107.6(4) . . ?
O21 Si14 O23 110.0(4) . . ?
O22 Si14 C79 110.9(4) . . ?
O23 Si14 C79 107.3(5) . . ?
O23 Si14 O22 109.8(4) . . ?
O1 U1 Li1 39.9(4) . . ?
O2 U1 Li1 40.0(4) . . ?
O2 U1 O1 79.9(2) . . ?
O3 U1 Li1 134.4(4) . . ?
O3 U1 O1 94.5(2) . . ?
O3 U1 O2 174.3(2) . . ?
O3 U1 O6 92.0(3) . . ?
O4 U1 Li1 134.2(4) . . ?
O4 U1 O1 173.4(3) . . ?
O4 U1 O2 94.4(3) . . ?
O4 U1 O3 91.2(2) . . ?
O4 U1 O5 90.8(3) . . ?
O4 U1 O6 89.8(3) . . ?
O5 U1 Li1 87.6(3) . . ?
O5 U1 O1 85.9(2) . . ?
O5 U1 O2 91.9(2) . . ?
O5 U1 O3 88.6(3) . . ?
O5 U1 O6 179.1(2) . . ?
O6 U1 Li1 91.5(3) . . ?
O6 U1 O1 93.4(2) . . ?
O6 U1 O2 87.4(2) . . ?

loop_
_geom_bond_atom_site_label_1
_geom_bond_atom_site_label_2
_geom_bond_distance
_geom_bond_site_symmetry_2
_geom_bond_publ_flag
Cl2 Cl2 2.02(5) 2_566 ?
Cl2 C93 1.724(12) 2_566 ?
Cl2 C93 0.70(6) . ?
Cl2 Cl1 1.65(3) . ?
C93 Cl2 1.724(12) 2_566 ?
C93 C93 1.68(5) 2_566 ?
C93 Cl1 1.729(9) . ?
Cl2B Cl2B 1.93(4) 2_566 ?
Cl2B Cl1 1.59(2) . ?
C58 H58A 0.9900 . ?
C58 H58B 0.9900 . ?
C58 C59 1.48(4) . ?
C58 C57 1.36(4) . ?
C59 H59A 0.9900 . ?
C59 H59B 0.9900 . ?
C59 C60 1.53(4) . ?
C60 H60A 0.9900 . ?
C60 H60B 0.9900 . ?
C60 C55 1.43(4) . ?
C58A H58C 0.9900 . ?
C58A H58D 0.9900 . ?
C58A C59A 1.54(4) . ?
C58A C57 1.32(3) . ?
C59A H59C 0.9900 . ?
C59A H59D 0.9900 . ?
C59A C60A 1.62(4) . ?
C60A H60C 0.9900 . ?
C60A H60D 0.9900 . ?
C60A C55 1.28(3) . ?
C64 H64A 0.9900 . ?
C64 H64B 0.9900 . ?
C64 C65 1.53(4) . ?
C64 C63 1.33(3) . ?
C65 H65A 0.9900 . ?
C65 H65B 0.9900 . ?
C65 C66 1.53(3) . ?
C66 H66A 0.9900 . ?
C66 H66B 0.9900 . ?
C66 C61 1.34(3) . ?
C64A H64C 0.9900 . ?
C64A H64D 0.9900 . ?
C64A C65A 1.49(4) . ?
C64A C63 1.34(3) . ?
C65A H65C 0.9900 . ?
C65A H65D 0.9900 . ?
C65A C66A 1.52(3) . ?
C66A H66C 0.9900 . ?
C66A H66D 0.9900 . ?
C66A C61 1.40(3) . ?
C70 H70A 0.9900 . ?
C70 H70B 0.9900 . ?
C70 C71 1.50(4) . ?
C70 C69 1.24(4) . ?
C71 H71A 0.9900 . ?
C71 H71B 0.9900 . ?
C71 C72 1.53(4) . ?
C72 H72A 0.9900 . ?
C72 H72B 0.9900 . ?
C72 C67 1.34(4) . ?
C70A H70C 0.9900 . ?
C70A H70D 0.9900 . ?
C70A C71A 1.54(4) . ?
C70A C69 1.34(4) . ?
C71A H71C 0.9900 . ?
C71A H71D 0.9900 . ?
C71A C72A 1.57(4) . ?
C72A H72C 0.9900 . ?
C72A H72D 0.9900 . ?
C72A C67 1.42(4) . ?
C1 H1 1.0000 . ?
C1 C2 1.549(14) . ?
C1 C6 1.544(15) . ?
C1 Si1 1.861(9) . ?
C2 H2A 0.9900 . ?
C2 H2B 0.9900 . ?
C2 C3 1.523(13) . ?
C3 H3A 0.9900 . ?
C3 H3B 0.9900 . ?
C3 C4 1.504(18) . ?
C4 H4A 0.9900 . ?
C4 H4B 0.9900 . ?
C4 C5 1.542(19) . ?
C5 H5A 0.9900 . ?
C5 H5B 0.9900 . ?
C5 C6 1.538(15) . ?
C6 H6A 0.9900 . ?
C6 H6B 0.9900 . ?
C7 H7 1.0000 . ?
C7 C8 1.453(18) . ?
C7 C12 1.537(18) . ?
C7 Si2 1.871(13) . ?
C8 H8A 0.9900 . ?
C8 H8B 0.9900 . ?
C8 C9 1.587(18) . ?
C9 H9A 0.9900 . ?
C9 H9B 0.9900 . ?
C9 C10 1.548(18) . ?
C10 H10A 0.9900 . ?
C10 H10B 0.9900 . ?
C10 C11 1.409(18) . ?
C11 H11A 0.9900 . ?
C11 H11B 0.9900 . ?
C11 C12 1.616(18) . ?
C12 H12A 0.9900 . ?
C12 H12B 0.9900 . ?
C13 H13 1.0000 . ?
C13 C14 1.539(14) . ?
C13 C18 1.556(15) . ?
C13 Si3 1.857(10) . ?
C14 H14A 0.9900 . ?
C14 H14B 0.9900 . ?
C14 C15 1.546(16) . ?
C15 H15A 0.9900 . ?
C15 H15B 0.9900 . ?
C15 C16 1.51(2) . ?
C16 H16A 0.9900 . ?
C16 H16B 0.9900 . ?
C16 C17 1.52(2) . ?
C17 H17A 0.9900 . ?
C17 H17B 0.9900 . ?
C17 C18 1.529(18) . ?
C18 H18A 0.9900 . ?
C18 H18B 0.9900 . ?
C19 H19 1.0000 . ?
C19 C20 1.528(14) . ?
C19 C24 1.520(15) . ?
C19 Si4 1.872(9) . ?
C20 H20A 0.9900 . ?
C20 H20B 0.9900 . ?
C20 C21 1.542(14) . ?
C21 H21A 0.9900 . ?
C21 H21B 0.9900 . ?
C21 C22 1.501(18) . ?
C22 H22A 0.9900 . ?
C22 H22B 0.9900 . ?
C22 C23 1.506(19) . ?
C23 H23A 0.9900 . ?
C23 H23B 0.9900 . ?
C23 C24 1.549(16) . ?
C24 H24A 0.9900 . ?
C24 H24B 0.9900 . ?
C25 H25 1.0000 . ?
C25 C26 1.532(16) . ?
C25 C30 1.558(14) . ?
C25 Si5 1.855(9) . ?
C26 H26A 0.9900 . ?
C26 H26B 0.9900 . ?
C26 C27 1.545(15) . ?
C27 H27A 0.9900 . ?
C27 H27B 0.9900 . ?
C27 C28 1.513(19) . ?
C28 H28A 0.9900 . ?
C28 H28B 0.9900 . ?
C28 C29 1.544(18) . ?
C29 H29A 0.9900 . ?
C29 H29B 0.9900 . ?
C29 C30 1.522(14) . ?
C30 H30A 0.9900 . ?
C30 H30B 0.9900 . ?
C31 H31 1.0000 . ?
C31 C32 1.523(18) . ?
C31 C36 1.553(18) . ?
C31 Si6 1.851(13) . ?
C32 H32A 0.9900 . ?
C32 H32B 0.9900 . ?
C32 C33 1.530(18) . ?
C33 H33A 0.9900 . ?
C33 H33B 0.9900 . ?
C33 C34 1.520(18) . ?
C34 H34A 0.9900 . ?
C34 H34B 0.9900 . ?
C34 C35 1.502(18) . ?
C35 H35A 0.9900 . ?
C35 H35B 0.9900 . ?
C35 C36 1.538(18) . ?
C36 H36A 0.9900 . ?
C36 H36B 0.9900 . ?
C37 H37 1.0000 . ?
C37 C38 1.522(13) . ?
C37 C42 1.532(15) . ?
C37 Si7 1.854(9) . ?
C38 H38A 0.9900 . ?
C38 H38B 0.9900 . ?
C38 C39 1.528(15) . ?
C39 H39A 0.9900 . ?
C39 H39B 0.9900 . ?
C39 C40 1.565(18) . ?
C40 H40A 0.9900 . ?
C40 H40B 0.9900 . ?
C40 C41 1.489(17) . ?
C41 H41A 0.9900 . ?
C41 H41B 0.9900 . ?
C41 C42 1.531(14) . ?
C42 H42A 0.9900 . ?
C42 H42B 0.9900 . ?
C43 H43 1.0000 . ?
C43 C44 1.49(3) . ?
C43 C48 1.55(2) . ?
C43 Si8 1.839(16) . ?
C44 H44A 0.9900 . ?
C44 H44B 0.9900 . ?
C44 C45 1.58(2) . ?
C45 H45A 0.9900 . ?
C45 H45B 0.9900 . ?
C45 C46 1.45(2) . ?
C46 H46A 0.9900 . ?
C46 H46B 0.9900 . ?
C46 C47 1.40(3) . ?
C47 H47A 0.9900 . ?
C47 H47B 0.9900 . ?
C47 C48 1.55(2) . ?
C48 H48A 0.9900 . ?
C48 H48B 0.9900 . ?
C49 H49 1.0000 . ?
C49 C50 1.494(18) . ?
C49 C54 1.492(17) . ?
C49 Si9 1.864(10) . ?
C50 H50A 0.9900 . ?
C50 H50B 0.9900 . ?
C50 C51 1.557(17) . ?
C51 H51A 0.9900 . ?
C51 H51B 0.9900 . ?
C51 C52 1.54(3) . ?
C52 H52A 0.9900 . ?
C52 H52B 0.9900 . ?
C52 C53 1.47(2) . ?
C53 H53A 0.9900 . ?
C53 H53B 0.9900 . ?
C53 C54 1.551(17) . ?
C54 H54A 0.9900 . ?
C54 H54B 0.9900 . ?
C55 C56 1.53(2) . ?
C55 Si10 1.863(15) . ?
C56 C57 1.54(2) . ?
C61 C62 1.568(18) . ?
C61 Si11 1.860(12) . ?
C62 C63 1.535(16) . ?
C67 C68 1.53(2) . ?
C67 Si12 1.853(14) . ?
C68 C69 1.566(19) . ?
C73 H73 1.0000 . ?
C73 C74 1.54(2) . ?
C73 C78 1.51(2) . ?
C73 Si13 1.875(12) . ?
C74 H74A 0.9900 . ?
C74 H74B 0.9900 . ?
C74 C75 1.56(2) . ?
C75 H75A 0.9900 . ?
C75 H75B 0.9900 . ?
C75 C76 1.52(3) . ?
C76 H76A 0.9900 . ?
C76 H76B 0.9900 . ?
C76 C77 1.48(3) . ?
C77 H77A 0.9900 . ?
C77 H77B 0.9900 . ?
C77 C78 1.59(2) . ?
C78 H78A 0.9900 . ?
C78 H78B 0.9900 . ?
C79 H79 1.0000 . ?
C79 C80 1.500(18) . ?
C79 C84 1.514(16) . ?
C79 Si14 1.851(10) . ?
C80 H80A 0.9900 . ?
C80 H80B 0.9900 . ?
C80 C81 1.562(18) . ?
C81 H81A 0.9900 . ?
C81 H81B 0.9900 . ?
C81 C82 1.46(3) . ?
C82 H82A 0.9900 . ?
C82 H82B 0.9900 . ?
C82 C83 1.53(2) . ?
C83 H83A 0.9900 . ?
C83 H83B 0.9900 . ?
C83 C84 1.543(17) . ?
C84 H84A 0.9900 . ?
C84 H84B 0.9900 . ?
C85 H85A 0.9900 . ?
C85 H85B 0.9900 . ?
C85 C86 1.561(18) . ?
C85 O25 1.448(19) . ?
C86 H86A 0.9900 . ?
C86 H86B 0.9900 . ?
C86 C87 1.43(2) . ?
C87 H87A 0.9900 . ?
C87 H87B 0.9900 . ?
C87 C88 1.526(19) . ?
C88 H88A 0.9900 . ?
C88 H88B 0.9900 . ?
C88 O25 1.421(18) . ?
C89 H89A 0.9900 . ?
C89 H89B 0.9900 . ?
C89 C90 1.48(2) . ?
C89 O26 1.422(17) . ?
C90 H90A 0.9900 . ?
C90 H90B 0.9900 . ?
C90 C91 1.53(2) . ?
C91 H91A 0.9900 . ?
C91 H91B 0.9900 . ?
C91 C92 1.52(2) . ?
C92 H92A 0.9900 . ?
C92 H92B 0.9900 . ?
C92 O26 1.373(19) . ?
Li1 O1 1.988(17) . ?
Li1 O2 1.994(18) . ?
Li1 O25 1.955(17) . ?
Li1 O26 1.933(18) . ?
Li1 U1 3.090(15) . ?
O1 Si1 1.631(7) . ?
O1 U1 2.231(6) . ?
O2 Si8 1.634(7) . ?
O2 U1 2.198(7) . ?
O3 Si3 1.593(6) . ?
O3 U1 2.119(6) . ?
O4 Si9 1.630(7) . ?
O4 U1 2.079(7) . ?
O5 Si2 1.622(7) . ?
O5 U1 2.104(7) . ?
O6 Si10 1.589(7) . ?
O6 U1 2.133(7) . ?
O7 Si2 1.628(7) . ?
O7 Si4 1.621(7) . ?
O8 Si2 1.639(7) . ?
O8 Si5 1.619(8) . ?
O9 Si1 1.635(7) . ?
O9 Si5 1.620(6) . ?
O10 Si1 1.614(7) . ?
O10 Si6 1.627(7) . ?
O11 Si5 1.622(7) . ?
O11 Si7 1.614(7) . ?
O12 Si4 1.612(6) . ?
O12 Si7 1.626(6) . ?
O13 Si3 1.631(7) . ?
O13 Si4 1.630(7) . ?
O14 Si3 1.615(7) . ?
O14 Si6 1.642(6) . ?
O15 Si6 1.625(7) . ?
O15 Si7 1.636(7) . ?
O16 Si8 1.621(7) . ?
O16 Si13 1.613(7) . ?
O17 Si9 1.626(8) . ?
O17 Si13 1.630(7) . ?
O18 Si9 1.619(7) . ?
O18 Si12 1.620(7) . ?
O19 Si10 1.643(7) . ?
O19 Si11 1.616(8) . ?
O20 Si10 1.630(8) . ?
O20 Si12 1.618(8) . ?
O21 Si12 1.627(8) . ?
O21 Si14 1.618(8) . ?
O22 Si11 1.631(8) . ?
O22 Si14 1.621(8) . ?
O23 Si13 1.626(8) . ?
O23 Si14 1.618(8) . ?
O24 Si8 1.644(8) . ?
O24 Si11 1.603(8) . ?

loop_
_geom_torsion_atom_site_label_1
_geom_torsion_atom_site_label_2
_geom_torsion_atom_site_label_3
_geom_torsion_atom_site_label_4
_geom_torsion
_geom_torsion_site_symmetry_1
_geom_torsion_site_symmetry_2
_geom_torsion_site_symmetry_3
_geom_torsion_site_symmetry_4
_geom_torsion_publ_flag
Cl2 Cl2 C93 C93 -0.002(19) 2_566 . . 2_566 ?
Cl2 Cl2 C93 Cl1 -125.2(13) 2_566 . . . ?
Cl2 Cl2 Cl1 C93 47(4) 2_566 . . . ?
Cl2 C93 Cl1 Cl2 -96(5) 2_566 . . . ?
C93 Cl2 C93 Cl2 0.002(11) 2_566 . . 2_566 ?
C93 Cl2 C93 Cl1 -125.2(13) 2_566 . . . ?
C93 Cl2 Cl1 C93 68(5) 2_566 . . . ?
C93 C93 Cl1 Cl2 -69(4) 2_566 . . . ?
C58 C59 C60 C55 49(4) . . . . ?
C59 C58 C57 C56 54(3) . . . . ?
C59 C60 C55 C56 -46(3) . . . . ?
C59 C60 C55 Si10 -177(2) . . . . ?
C60 C55 C56 C57 43(3) . . . . ?
C60 C55 Si10 O6 -49(2) . . . . ?
C60 C55 Si10 O19 -170.3(19) . . . . ?
C60 C55 Si10 O20 72(2) . . . . ?
C58A C59A C60A C55 -53(4) . . . . ?
C59A C58A C57 C56 -41(4) . . . . ?
C59A C60A C55 C56 55(4) . . . . ?
C59A C60A C55 Si10 -165(2) . . . . ?
C60A C55 C56 C57 -42(3) . . . . ?
C60A C55 Si10 O6 39(3) . . . . ?
C60A C55 Si10 O19 -82(2) . . . . ?
C60A C55 Si10 O20 160(2) . . . . ?
C64 C65 C66 C61 -51(4) . . . . ?
C65 C64 C63 C62 -53(3) . . . . ?
C65 C66 C61 C62 47(3) . . . . ?
C65 C66 C61 Si11 -175.6(19) . . . . ?
C66 C61 C62 C63 -42(2) . . . . ?
C66 C61 Si11 O19 43(2) . . . . ?
C66 C61 Si11 O22 162.5(18) . . . . ?
C66 C61 Si11 O24 -76.8(19) . . . . ?
C64A C65A C66A C61 53(4) . . . . ?
C65A C64A C63 C62 31(4) . . . . ?
C65A C66A C61 C62 -50(3) . . . . ?
C65A C66A C61 Si11 170.1(18) . . . . ?
C66A C61 C62 C63 34(2) . . . . ?
C66A C61 Si11 O19 -38.2(19) . . . . ?
C66A C61 Si11 O22 81.0(18) . . . . ?
C66A C61 Si11 O24 -158.3(17) . . . . ?
C70 C71 C72 C67 -52(4) . . . . ?
C71 C70 C69 C68 -53(4) . . . . ?
C71 C72 C67 C68 51(3) . . . . ?
C71 C72 C67 Si12 -180(2) . . . . ?
C72 C67 C68 C69 -48(3) . . . . ?
C72 C67 Si12 O18 -70(2) . . . . ?
C72 C67 Si12 O20 170(2) . . . . ?
C72 C67 Si12 O21 49(2) . . . . ?
C70A C71A C72A C67 55(4) . . . . ?
C71A C70A C69 C68 40(4) . . . . ?
C71A C72A C67 C68 -57(3) . . . . ?
C71A C72A C67 Si12 171(2) . . . . ?
C72A C67 C68 C69 47(3) . . . . ?
C72A C67 Si12 O18 -169(2) . . . . ?
C72A C67 Si12 O20 71(2) . . . . ?
C72A C67 Si12 O21 -50(2) . . . . ?
C1 C2 C3 C4 57.0(14) . . . . ?
C2 C1 C6 C5 50.8(12) . . . . ?
C2 C1 Si1 O1 -63.5(8) . . . . ?
C2 C1 Si1 O9 55.8(8) . . . . ?
C2 C1 Si1 O10 172.4(6) . . . . ?
C2 C3 C4 C5 -57.4(15) . . . . ?
C3 C4 C5 C6 56.7(15) . . . . ?
C4 C5 C6 C1 -53.4(14) . . . . ?
C6 C1 C2 C3 -53.3(12) . . . . ?
C6 C1 Si1 O1 172.8(7) . . . . ?
C6 C1 Si1 O9 -67.8(8) . . . . ?
C6 C1 Si1 O10 48.8(8) . . . . ?
C7 C8 C9 C10 54.1(16) . . . . ?
C8 C7 C12 C11 51.2(17) . . . . ?
C8 C7 Si2 O5 176.9(10) . . . . ?
C8 C7 Si2 O7 -62.9(12) . . . . ?
C8 C7 Si2 O8 55.9(12) . . . . ?
C8 C9 C10 C11 -57.3(16) . . . . ?
C9 C10 C11 C12 58.7(16) . . . . ?
C10 C11 C12 C7 -55.0(16) . . . . ?
C12 C7 C8 C9 -52.9(17) . . . . ?
C12 C7 Si2 O5 44.8(12) . . . . ?
C12 C7 Si2 O7 165.0(10) . . . . ?
C12 C7 Si2 O8 -76.2(11) . . . . ?
C13 C14 C15 C16 -57.3(16) . . . . ?
C14 C13 C18 C17 -57.2(15) . . . . ?
C14 C13 Si3 O3 146.5(8) . . . . ?
C14 C13 Si3 O13 25.8(9) . . . . ?
C14 C13 Si3 O14 -94.1(8) . . . . ?
C14 C15 C16 C17 56.0(19) . . . . ?
C15 C16 C17 C18 -56(2) . . . . ?
C16 C17 C18 C13 57(2) . . . . ?
C18 C13 C14 C15 57.0(13) . . . . ?
C18 C13 Si3 O3 -89.2(9) . . . . ?
C18 C13 Si3 O13 150.1(8) . . . . ?
C18 C13 Si3 O14 30.2(9) . . . . ?
C19 C20 C21 C22 -54.3(14) . . . . ?
C20 C19 C24 C23 -55.4(14) . . . . ?
C20 C19 Si4 O7 74.0(8) . . . . ?
C20 C19 Si4 O12 -45.6(8) . . . . ?
C20 C19 Si4 O13 -165.6(7) . . . . ?
C20 C21 C22 C23 54.1(16) . . . . ?
C21 C22 C23 C24 -56.9(18) . . . . ?
C22 C23 C24 C19 57.5(17) . . . . ?
C24 C19 C20 C21 55.2(13) . . . . ?
C24 C19 Si4 O7 -158.9(8) . . . . ?
C24 C19 Si4 O12 81.5(9) . . . . ?
C24 C19 Si4 O13 -38.5(9) . . . . ?
C25 C26 C27 C28 -57.6(15) . . . . ?
C26 C25 C30 C29 -51.4(13) . . . . ?
C26 C25 Si5 O8 178.5(7) . . . . ?
C26 C25 Si5 O9 57.8(8) . . . . ?
C26 C25 Si5 O11 -61.2(8) . . . . ?
C26 C27 C28 C29 59.4(15) . . . . ?
C27 C28 C29 C30 -58.5(14) . . . . ?
C28 C29 C30 C25 54.2(14) . . . . ?
C30 C25 C26 C27 52.7(13) . . . . ?
C30 C25 Si5 O8 -57.7(8) . . . . ?
C30 C25 Si5 O9 -178.5(7) . . . . ?
C30 C25 Si5 O11 62.5(8) . . . . ?
C31 C32 C33 C34 54.4(17) . . . . ?
C32 C31 C36 C35 51.3(16) . . . . ?
C32 C31 Si6 O10 166.0(9) . . . . ?
C32 C31 Si6 O14 45.7(11) . . . . ?
C32 C31 Si6 O15 -72.6(11) . . . . ?
C32 C33 C34 C35 -57.4(16) . . . . ?
C33 C34 C35 C36 58.9(16) . . . . ?
C34 C35 C36 C31 -55.1(16) . . . . ?
C36 C31 C32 C33 -52.0(16) . . . . ?
C36 C31 Si6 O10 42.5(12) . . . . ?
C36 C31 Si6 O14 -77.9(11) . . . . ?
C36 C31 Si6 O15 163.8(9) . . . . ?
C37 C38 C39 C40 -53.2(13) . . . . ?
C38 C37 C42 C41 -50.6(12) . . . . ?
C38 C37 Si7 O11 -167.0(7) . . . . ?
C38 C37 Si7 O12 -48.4(8) . . . . ?
C38 C37 Si7 O15 72.2(8) . . . . ?
C38 C39 C40 C41 56.9(13) . . . . ?
C39 C40 C41 C42 -56.9(14) . . . . ?
C40 C41 C42 C37 54.7(13) . . . . ?
C42 C37 C38 C39 50.2(12) . . . . ?
C42 C37 Si7 O11 -41.9(8) . . . . ?
C42 C37 Si7 O12 76.7(7) . . . . ?
C42 C37 Si7 O15 -162.7(6) . . . . ?
C43 C44 C45 C46 -61(3) . . . . ?
C44 C43 C48 C47 -53(3) . . . . ?
C44 C43 Si8 O2 50.3(18) . . . . ?
C44 C43 Si8 O16 -68.6(16) . . . . ?
C44 C43 Si8 O24 173.1(14) . . . . ?
C44 C45 C46 C47 63(3) . . . . ?
C45 C46 C47 C48 -59(3) . . . . ?
C46 C47 C48 C43 53(3) . . . . ?
C48 C43 C44 C45 55(2) . . . . ?
C48 C43 Si8 O2 172.5(15) . . . . ?
C48 C43 Si8 O16 53.6(19) . . . . ?
C48 C43 Si8 O24 -64.7(19) . . . . ?
C49 C50 C51 C52 -53(2) . . . . ?
C50 C49 C54 C53 -55.6(15) . . . . ?
C50 C49 Si9 O4 -45.5(11) . . . . ?
C50 C49 Si9 O17 75.7(11) . . . . ?
C50 C49 Si9 O18 -166.7(10) . . . . ?
C50 C51 C52 C53 57.3(18) . . . . ?
C51 C52 C53 C54 -58.7(17) . . . . ?
C52 C53 C54 C49 58.2(17) . . . . ?
C54 C49 C50 C51 53.0(18) . . . . ?
C54 C49 Si9 O4 79.6(9) . . . . ?
C54 C49 Si9 O17 -159.2(8) . . . . ?
C54 C49 Si9 O18 -41.6(9) . . . . ?
C55 C56 C57 C58 -48(3) . . . . ?
C55 C56 C57 C58A 32(3) . . . . ?
C56 C55 Si10 O6 -179.3(12) . . . . ?
C56 C55 Si10 O19 59.4(15) . . . . ?
C56 C55 Si10 O20 -58.1(15) . . . . ?
C57 C58 C59 C60 -52(4) . . . . ?
C57 C58A C59A C60A 48(5) . . . . ?
C61 C62 C63 C64 46(2) . . . . ?
C61 C62 C63 C64A -26(3) . . . . ?
C62 C61 Si11 O19 -178.1(10) . . . . ?
C62 C61 Si11 O22 -58.9(12) . . . . ?
C62 C61 Si11 O24 61.9(12) . . . . ?
C63 C64 C65 C66 54(3) . . . . ?
C63 C64A C65A C66A -41(4) . . . . ?
C67 C68 C69 C70 48(3) . . . . ?
C67 C68 C69 C70A -39(3) . . . . ?
C68 C67 Si12 O18 59.3(15) . . . . ?
C68 C67 Si12 O20 -60.9(15) . . . . ?
C68 C67 Si12 O21 178.3(12) . . . . ?
C69 C70 C71 C72 56(4) . . . . ?
C69 C70A C71A C72A -47(4) . . . . ?
C73 C74 C75 C76 -60(2) . . . . ?
C74 C73 C78 C77 -51.5(18) . . . . ?
C74 C73 Si13 O16 47.6(12) . . . . ?
C74 C73 Si13 O17 -72.3(12) . . . . ?
C74 C73 Si13 O23 168.4(10) . . . . ?
C74 C75 C76 C77 61(2) . . . . ?
C75 C76 C77 C78 -59(3) . . . . ?
C76 C77 C78 C73 53(3) . . . . ?
C78 C73 C74 C75 57(2) . . . . ?
C78 C73 Si13 O16 171.8(10) . . . . ?
C78 C73 Si13 O17 51.9(11) . . . . ?
C78 C73 Si13 O23 -67.5(11) . . . . ?
C79 C80 C81 C82 -57(2) . . . . ?
C80 C79 C84 C83 -52.1(17) . . . . ?
C80 C79 Si14 O21 174.6(9) . . . . ?
C80 C79 Si14 O22 54.8(11) . . . . ?
C80 C79 Si14 O23 -65.0(10) . . . . ?
C80 C81 C82 C83 60(2) . . . . ?
C81 C82 C83 C84 -60(2) . . . . ?
C82 C83 C84 C79 56.1(19) . . . . ?
C84 C79 C80 C81 51.1(19) . . . . ?
C84 C79 Si14 O21 -61.3(11) . . . . ?
C84 C79 Si14 O22 178.9(9) . . . . ?
C84 C79 Si14 O23 59.0(11) . . . . ?
C85 C86 C87 C88 -8.8(18) . . . . ?
C86 C85 O25 C88 -31.6(16) . . . . ?
C86 C85 O25 Li1 157.8(11) . . . . ?
C86 C87 C88 O25 -11.1(18) . . . . ?
C87 C88 O25 C85 28.0(17) . . . . ?
C87 C88 O25 Li1 -163.0(12) . . . . ?
C89 C90 C91 C92 -32(2) . . . . ?
C90 C89 O26 C92 -10(2) . . . . ?
C90 C89 O26 Li1 171.9(15) . . . . ?
C90 C91 C92 O26 28(2) . . . . ?
C91 C92 O26 C89 -13(2) . . . . ?
C91 C92 O26 Li1 166.2(15) . . . . ?
Cl1 Cl2 C93 Cl2 125.2(13) . . . 2_566 ?
Cl1 Cl2 C93 C93 125.2(13) . . . 2_566 ?
Li1 O1 Si1 C1 52.6(8) . . . . ?
Li1 O1 Si1 O9 -65.7(7) . . . . ?
Li1 O1 Si1 O10 176.3(7) . . . . ?
Li1 O2 Si8 C43 47.4(11) . . . . ?
Li1 O2 Si8 O16 166.7(7) . . . . ?
Li1 O2 Si8 O24 -73.1(7) . . . . ?
O25 C85 C86 C87 24.9(17) . . . . ?
O26 C89 C90 C91 27(2) . . . . ?
Si1 C1 C2 C3 -177.6(8) . . . . ?
Si1 C1 C6 C5 175.5(8) . . . . ?
Si1 O9 Si5 C25 -158.5(9) . . . . ?
Si1 O9 Si5 O8 80.1(10) . . . . ?
Si1 O9 Si5 O11 -40.3(10) . . . . ?
Si1 O10 Si6 C31 113.3(18) . . . . ?
Si1 O10 Si6 O14 -126.2(17) . . . . ?
Si1 O10 Si6 O15 -9.1(18) . . . . ?
Si2 C7 C8 C9 174.4(10) . . . . ?
Si2 C7 C12 C11 -175.5(10) . . . . ?
Si2 O7 Si4 C19 -164.1(10) . . . . ?
Si2 O7 Si4 O12 -44.8(11) . . . . ?
Si2 O7 Si4 O13 74.7(10) . . . . ?
Si2 O8 Si5 C25 -171.9(7) . . . . ?
Si2 O8 Si5 O9 -51.3(8) . . . . ?
Si2 O8 Si5 O11 68.9(8) . . . . ?
Si3 C13 C14 C15 -178.3(8) . . . . ?
Si3 C13 C18 C17 174.8(11) . . . . ?
Si3 O13 Si4 C19 165.7(6) . . . . ?
Si3 O13 Si4 O7 -74.5(7) . . . . ?
Si3 O13 Si4 O12 45.4(7) . . . . ?
Si3 O14 Si6 C31 139.7(8) . . . . ?
Si3 O14 Si6 O10 17.9(8) . . . . ?
Si3 O14 Si6 O15 -100.1(7) . . . . ?
Si4 C19 C20 C21 -175.0(8) . . . . ?
Si4 C19 C24 C23 177.4(10) . . . . ?
Si4 O7 Si2 C7 177.3(10) . . . . ?
Si4 O7 Si2 O5 -63.4(11) . . . . ?
Si4 O7 Si2 O8 56.2(11) . . . . ?
Si4 O12 Si7 C37 -155.7(11) . . . . ?
Si4 O12 Si7 O11 -35.8(12) . . . . ?
Si4 O12 Si7 O15 82.3(12) . . . . ?
Si4 O13 Si3 C13 -172.5(6) . . . . ?
Si4 O13 Si3 O3 66.3(7) . . . . ?
Si4 O13 Si3 O14 -50.9(7) . . . . ?
Si5 C25 C26 C27 176.5(9) . . . . ?
Si5 C25 C30 C29 -174.8(8) . . . . ?
Si5 O8 Si2 C7 173.5(8) . . . . ?
Si5 O8 Si2 O5 52.7(9) . . . . ?
Si5 O8 Si2 O7 -67.7(8) . . . . ?
Si5 O9 Si1 C1 140.5(9) . . . . ?
Si5 O9 Si1 O1 -97.3(10) . . . . ?
Si5 O9 Si1 O10 22.4(11) . . . . ?
Si5 O11 Si7 C37 167.3(10) . . . . ?
Si5 O11 Si7 O12 48.0(11) . . . . ?
Si5 O11 Si7 O15 -70.3(11) . . . . ?
Si6 C31 C32 C33 -176.2(10) . . . . ?
Si6 C31 C36 C35 175.4(10) . . . . ?
Si6 O10 Si1 C1 -90.5(18) . . . . ?
Si6 O10 Si1 O1 144.0(17) . . . . ?
Si6 O10 Si1 O9 25.5(18) . . . . ?
Si6 O14 Si3 C13 -145.4(7) . . . . ?
Si6 O14 Si3 O3 -24.5(8) . . . . ?
Si6 O14 Si3 O13 93.9(7) . . . . ?
Si6 O15 Si7 C37 -166.2(6) . . . . ?
Si6 O15 Si7 O11 72.3(7) . . . . ?
Si6 O15 Si7 O12 -45.5(7) . . . . ?
Si7 C37 C38 C39 174.8(8) . . . . ?
Si7 C37 C42 C41 -175.4(8) . . . . ?
Si7 O11 Si5 C25 179.4(10) . . . . ?
Si7 O11 Si5 O8 -59.8(11) . . . . ?
Si7 O11 Si5 O9 60.5(11) . . . . ?
Si7 O12 Si4 C19 153.7(11) . . . . ?
Si7 O12 Si4 O7 34.8(13) . . . . ?
Si7 O12 Si4 O13 -85.0(12) . . . . ?
Si7 O15 Si6 C31 177.1(7) . . . . ?
Si7 O15 Si6 O10 -60.1(7) . . . . ?
Si7 O15 Si6 O14 58.0(7) . . . . ?
Si8 C43 C44 C45 -179.1(14) . . . . ?
Si8 C43 C48 C47 -177.8(17) . . . . ?
Si8 O16 Si13 C73 120.2(18) . . . . ?
Si8 O16 Si13 O17 -121.5(17) . . . . ?
Si8 O16 Si13 O23 -2.8(19) . . . . ?
Si8 O24 Si11 C61 -168.0(10) . . . . ?
Si8 O24 Si11 O19 72.8(11) . . . . ?
Si8 O24 Si11 O22 -48.0(11) . . . . ?
Si9 C49 C50 C51 177.8(13) . . . . ?
Si9 C49 C54 C53 180.0(9) . . . . ?
Si9 O17 Si13 C73 155.9(8) . . . . ?
Si9 O17 Si13 O16 35.4(9) . . . . ?
Si9 O17 Si13 O23 -82.9(8) . . . . ?
Si9 O18 Si12 C67 178.4(9) . . . . ?
Si9 O18 Si12 O20 -60.5(9) . . . . ?
Si9 O18 Si12 O21 58.9(9) . . . . ?
Si10 C55 C56 C57 175.8(14) . . . . ?
Si10 O19 Si11 C61 -165.7(9) . . . . ?
Si10 O19 Si11 O22 75.5(10) . . . . ?
Si10 O19 Si11 O24 -45.6(10) . . . . ?
Si10 O20 Si12 C67 -159.6(11) . . . . ?
Si10 O20 Si12 O18 81.3(11) . . . . ?
Si10 O20 Si12 O21 -38.2(12) . . . . ?
Si11 C61 C62 C63 177.6(11) . . . . ?
Si11 O19 Si10 C55 170.4(10) . . . . ?
Si11 O19 Si10 O6 49.2(10) . . . . ?
Si11 O19 Si10 O20 -71.5(10) . . . . ?
Si11 O22 Si14 C79 172.1(10) . . . . ?
Si11 O22 Si14 O21 50.2(12) . . . . ?
Si11 O22 Si14 O23 -69.5(11) . . . . ?
Si11 O24 Si8 C43 145.2(12) . . . . ?
Si11 O24 Si8 O2 -91.0(10) . . . . ?
Si11 O24 Si8 O16 27.9(11) . . . . ?
Si12 C67 C68 C69 -178.6(13) . . . . ?
Si12 O18 Si9 C49 175.4(8) . . . . ?
Si12 O18 Si9 O4 52.5(9) . . . . ?
Si12 O18 Si9 O17 -66.1(9) . . . . ?
Si12 O20 Si10 C55 161.2(11) . . . . ?
Si12 O20 Si10 O6 -77.8(11) . . . . ?
Si12 O20 Si10 O19 42.8(12) . . . . ?
Si12 O21 Si14 C79 170.7(12) . . . . ?
Si12 O21 Si14 O22 -67.6(13) . . . . ?
Si12 O21 Si14 O23 52.0(14) . . . . ?
Si13 C73 C74 C75 -177.5(14) . . . . ?
Si13 C73 C78 C77 -175.5(12) . . . . ?
Si13 O16 Si8 C43 -103.8(19) . . . . ?
Si13 O16 Si8 O2 134.1(17) . . . . ?
Si13 O16 Si8 O24 12.9(19) . . . . ?
Si13 O17 Si9 C49 -163.8(7) . . . . ?
Si13 O17 Si9 O4 -40.5(9) . . . . ?
Si13 O17 Si9 O18 78.7(8) . . . . ?
Si13 O23 Si14 C79 -172.6(8) . . . . ?
Si13 O23 Si14 O21 -51.5(10) . . . . ?
Si13 O23 Si14 O22 66.8(9) . . . . ?
Si14 C79 C80 C81 175.0(13) . . . . ?
Si14 C79 C84 C83 -176.1(11) . . . . ?
Si14 O21 Si12 C67 -174.6(13) . . . . ?
Si14 O21 Si12 O18 -56.4(14) . . . . ?
Si14 O21 Si12 O20 63.3(13) . . . . ?
Si14 O22 Si11 C61 -173.1(11) . . . . ?
Si14 O22 Si11 O19 -54.6(12) . . . . ?
Si14 O22 Si11 O24 66.3(11) . . . . ?
Si14 O23 Si13 C73 -174.9(9) . . . . ?
Si14 O23 Si13 O16 -52.6(9) . . . . ?
Si14 O23 Si13 O17 66.7(9) . . . . ?
U1 O1 Si1 C1 -161.1(5) . . . . ?
U1 O1 Si1 O9 80.7(5) . . . . ?
U1 O1 Si1 O10 -37.4(6) . . . . ?
U1 O2 Si8 C43 -162.4(10) . . . . ?
U1 O2 Si8 O16 -43.1(6) . . . . ?
U1 O2 Si8 O24 77.1(6) . . . . ?
U1 O3 Si3 C13 -109(2) . . . . ?
U1 O3 Si3 O13 11(2) . . . . ?
U1 O3 Si3 O14 129(2) . . . . ?
U1 O5 Si2 C7 138.0(12) . . . . ?
U1 O5 Si2 O7 19.4(12) . . . . ?
U1 O5 Si2 O8 -99.5(11) . . . . ?
U1 O6 Si10 C55 147.9(12) . . . . ?
U1 O6 Si10 O19 -91.5(11) . . . . ?
U1 O6 Si10 O20 27.6(12) . . . . ?

loop_
_smtbx_masks_void_nr
_smtbx_masks_void_average_x
_smtbx_masks_void_average_y
_smtbx_masks_void_average_z
_smtbx_masks_void_volume
_smtbx_masks_void_count_electrons
_smtbx_masks_void_content
1 -0.862 -0.698 -0.669 1801.3 0.0 ?
2 0.218 0.237 0.848 1.9 0.0 ?
3 0.312 0.273 0.645 1.9 0.0 ?
4 0.688 0.727 0.355 1.9 0.0 ?
5 0.782 0.763 0.152 1.9 0.0 ?
